data_7707297
loop_
_publ_author_name
'Liu, Rui'
'Gao, Fangfang'
'Liu, Jingjing'
'Wei, Jing'
'Hou, Lei'
'Xie, Gang'
'Chen, Sanping'
'Zeng, Fanlong'
'Li, Anyang'
'Wang, Wenyuan'

_publ_section_title
;
 Anionic oxoborane and thioxoborane molecules supported by a
 1,2-bis(imino)acenaphthene ligand.
;
_journal_issue 20
_journal_name_full 'Dalton transactions (Cambridge, England : 2003)'
_journal_page_first 6797
_journal_page_last 6801
_journal_paper_doi 10.1039/d1dt01060c
_journal_volume 50
_journal_year 2021
_chemical_formula_moiety '3(C36 H40 B N2 O), 3(C11 H21 N2), 2(C7 H8)'
_chemical_formula_sum 'C155 H199 B3 N12 O3'
_chemical_formula_weight 2310.68
_space_group_crystal_system triclinic
_space_group_IT_number 2
_space_group_name_Hall '-P 1'
_space_group_name_H-M_alt 'P -1'
_atom_sites_solution_hydrogens mixed
_atom_sites_solution_primary iterative
_audit_creation_date 2021-01-23
_audit_creation_method
;
Olex2 1.2-beta
(compiled 2018.05.29 svn.r3508 for OlexSys, GUI svn.r5506)
;
_audit_update_record
;
2021-04-15 deposited with the CCDC.	2021-04-30 downloaded from the CCDC.
;
_cell_angle_alpha 82.716(3)
_cell_angle_beta 68.186(3)
_cell_angle_gamma 60.437(3)
_cell_formula_units_Z 2
_cell_length_a 19.0151(12)
_cell_length_b 19.0592(13)
_cell_length_c 24.0200(16)
_cell_measurement_reflns_used 9625
_cell_measurement_temperature 153(2)
_cell_measurement_theta_max 68.01
_cell_measurement_theta_min 3.44
_cell_volume 7012.4(8)
_computing_cell_refinement 'Bruker D8 Quest'
_computing_data_collection 'Bruker D8 Quest'
_computing_data_reduction 'Bruker SAINT'
_computing_molecular_graphics 'Olex2 (Dolomanov et al., 2009)'
_computing_publication_material 'Olex2 (Dolomanov et al., 2009)'
_computing_structure_refinement 'ShelXL (Sheldrick, 2015)'
_computing_structure_solution 'olex2.solve (Bourhis et al., 2015)'
_diffrn_ambient_temperature 153.15
_diffrn_measured_fraction_theta_full 0.999
_diffrn_measured_fraction_theta_max 0.993
_diffrn_measurement_device_type 'Bruker D8 Quest'
_diffrn_radiation_type CuK\a
_diffrn_radiation_wavelength 1.54178
_diffrn_reflns_av_R_equivalents 0.0747
_diffrn_reflns_av_unetI/netI 0.0496
_diffrn_reflns_Laue_measured_fraction_full 0.999
_diffrn_reflns_Laue_measured_fraction_max 0.993
_diffrn_reflns_limit_h_max 22
_diffrn_reflns_limit_h_min -20
_diffrn_reflns_limit_k_max 22
_diffrn_reflns_limit_k_min -22
_diffrn_reflns_limit_l_max 28
_diffrn_reflns_limit_l_min -28
_diffrn_reflns_number 124361
_diffrn_reflns_point_group_measured_fraction_full 0.999
_diffrn_reflns_point_group_measured_fraction_max 0.993
_diffrn_reflns_theta_full 67.679
_diffrn_reflns_theta_max 68.309
_diffrn_reflns_theta_min 2.814
_exptl_absorpt_coefficient_mu 0.490
_exptl_crystal_colour blue
_exptl_crystal_colour_primary blue
_exptl_crystal_density_diffrn 1.094
_exptl_crystal_description plate
_exptl_crystal_F_000 2504
_exptl_crystal_size_max 0.14
_exptl_crystal_size_mid 0.13
_exptl_crystal_size_min 0.12
_refine_diff_density_max 0.939
_refine_diff_density_min -0.620
_refine_diff_density_rms 0.048
_refine_ls_extinction_method none
_refine_ls_goodness_of_fit_ref 1.093
_refine_ls_hydrogen_treatment constr
_refine_ls_matrix_type full
_refine_ls_number_parameters 1693
_refine_ls_number_reflns 25511
_refine_ls_number_restraints 48
_refine_ls_restrained_S_all 1.129
_refine_ls_R_factor_all 0.0831
_refine_ls_R_factor_gt 0.0689
_refine_ls_shift/su_max 0.002
_refine_ls_shift/su_mean 0.000
_refine_ls_structure_factor_coef Fsqd
_refine_ls_weighting_details 'w=1/[\s^2^(Fo^2^)+(0.1147P)^2^+1.8487P] where P=(Fo^2^+2Fc^2^)/3'
_refine_ls_weighting_scheme calc
_refine_ls_wR_factor_gt 0.1942
_refine_ls_wR_factor_ref 0.2073
_reflns_Friedel_coverage 0.000
_reflns_number_gt 19929
_reflns_number_total 25511
_reflns_threshold_expression 'I > 2\s(I)'
_cod_data_source_file d1dt01060c2.cif
_cod_data_source_block 1
_cod_depositor_comments 'Adding full bibliography for 7707295--7707297.cif.'
_cod_database_code 7707297
_shelx_shelxl_version_number 2014/7
_shelx_space_group_comment
;
The symmetry employed for this shelxl refinement is uniquely defined
by the following loop, which should always be used as a source of
symmetry information in preference to the above space-group names.
They are only intended as comments.
;
_shelx_estimated_absorpt_t_max 0.944
_shelx_estimated_absorpt_t_min 0.935
_olex2_refinement_description
;
1. Fixed Uiso
 At 1.2 times of:
  All C(H) groups
 At 1.5 times of:
  All C(H,H,H) groups
2. Restrained distances
 C161-C160 = C84-C88 = C84-C87 = C84-C85 = C84-C86
 1.5 with sigma of 0.01
3. Rigid bond restraints
 C31, C33
 with sigma for 1-2 distances of 0.006 and sigma for 1-3 distances of 0.006
4. Uiso/Uaniso restraints and constraints
C31 \\sim C32 \\sim C33: within 2A with sigma of 0.01 and sigma for terminal
atoms of 0.02
C92 \\sim C94: within 2A with sigma of 0.01 and sigma for terminal atoms of 0.02
Uanis(C160) \\sim Ueq, Uanis(C33) \\sim Ueq, Uanis(C42) \\sim Ueq, Uanis(C43)
\\sim Ueq: with sigma of 0.01 and sigma for terminal atoms of 0.02
5. Others
 Sof(C150)=Sof(H15D)=Sof(H15E)=Sof(H15F)=Sof(C148)=Sof(H14P)=Sof(H14Q)=
 Sof(H14R)=Sof(C152)=Sof(H15G)=Sof(H15H)=Sof(H15I)=1-FVAR(1)
 Sof(C147)=Sof(H14J)=Sof(H14K)=Sof(H14L)=Sof(C149)=Sof(H14M)=Sof(H14N)=
 Sof(H14O)=Sof(C151)=Sof(H15A)=Sof(H15B)=Sof(H15C)=FVAR(1)
 Sof(C98)=Sof(H98A)=Sof(H98B)=Sof(H98C)=Sof(C100)=Sof(H10D)=Sof(H10E)=
 Sof(H10F)=Sof(C102)=Sof(H10G)=Sof(H10H)=Sof(H10I)=1-FVAR(2)
 Sof(C97)=Sof(H97A)=Sof(H97B)=Sof(H97C)=Sof(C99)=Sof(H99A)=Sof(H99B)=Sof(H99C)=
 Sof(C101)=Sof(H10A)=Sof(H10B)=Sof(H10C)=FVAR(2)
 Sof(C85)=Sof(H85A)=Sof(H85B)=Sof(H85C)=Sof(H84A)=Sof(C88)=Sof(H88A)=Sof(H88B)=
 Sof(H88C)=1-FVAR(3)
 Sof(C86)=Sof(H86A)=Sof(H86B)=Sof(H86C)=Sof(C87)=Sof(H87A)=Sof(H87B)=Sof(H87C)=
 Sof(H84)=FVAR(3)
 Sof(C46)=Sof(H46A)=Sof(H46B)=Sof(H46C)=Sof(C48)=Sof(H48A)=Sof(H48B)=Sof(H48C)=
 Sof(C50)=Sof(H50A)=Sof(H50B)=Sof(H50C)=1-FVAR(4)
 Sof(C45)=Sof(H45A)=Sof(H45B)=Sof(H45C)=Sof(C47)=Sof(H47A)=Sof(H47B)=Sof(H47C)=
 Sof(C49)=Sof(H49A)=Sof(H49B)=Sof(H49C)=FVAR(4)
6.a Riding coordinates:
 C33(H33A,H33B,H33C), C87(H84), C85(H84A)
6.b Ternary CH refined with riding coordinates:
 C19(H19), C23(H23), C31(H31), C34(H34), C69(H69), C72(H72), C81(H81),
 C121(H121), C124(H124), C133(H133), C136(H136)
6.c Me refined with riding coordinates:
 C45(H45A,H45B,H45C), C47(H47A,H47B,H47C), C49(H49A,H49B,H49C), C46(H46A,H46B,
 H46C), C48(H48A,H48B,H48C), C50(H50A,H50B,H50C), C86(H86A,H86B,H86C), C87(H87A,
 H87B,H87C), C85(H85A,H85B,H85C), C88(H88A,H88B,H88C), C97(H97A,H97B,H97C),
 C99(H99A,H99B,H99C), C101(H10A,H10B,H10C), C98(H98A,H98B,H98C), C100(H10D,H10E,
 H10F), C102(H10G,H10H,H10I), C147(H14J,H14K,H14L), C149(H14M,H14N,H14O),
 C151(H15A,H15B,H15C), C150(H15D,H15E,H15F), C148(H14P,H14Q,H14R), C152(H15G,
 H15H,H15I)
6.d Aromatic/amide H refined with riding coordinates:
 C4(H4), C5(H5), C6(H6), C8(H8), C9(H9), C10(H10), C15(H15), C16(H16),
 C17(H17), C27(H27), C28(H28), C29(H29), C37(H37), C38(H38), C39(H39), C54(H54),
  C55(H55), C56(H56), C58(H58), C59(H59), C60(H60), C65(H65), C66(H66),
 C67(H67), C77(H77), C78(H78), C79(H79), C89(H89), C90(H90), C91(H91),
 C106(H106), C107(H107), C108(H108), C110(H110), C111(H111), C112(H112),
 C117(H117), C118(H118), C119(H119), C129(H129), C130(H130), C131(H131),
 C139(H139), C140(H140), C141(H141), C155(H155), C156(H156), C157(H157),
 C158(H158), C159(H159), C162(H162), C163(H163), C164(H164), C165(H165),
 C166(H166)
6.e Idealised Me refined as rotating group:
 C20(H20A,H20B,H20C), C21(H21A,H21B,H21C), C22(H22A,H22B,H22C), C24(H24A,H24B,
 H24C), C32(H32A,H32B,H32C), C35(H35A,H35B,H35C), C36(H36A,H36B,H36C), C41(H41A,
 H41B,H41C), C42(H42A,H42B,H42C), C43(H43A,H43B,H43C), C70(H70A,H70B,H70C),
 C71(H71A,H71B,H71C), C73(H73A,H73B,H73C), C74(H74A,H74B,H74C), C82(H82A,H82B,
 H82C), C83(H83A,H83B,H83C), C93(H93A,H93B,H93C), C94(H94A,H94B,H94C), C95(H95A,
 H95B,H95C), C122(H12A,H12B,H12C), C123(H12D,H12E,H12F), C125(H12G,H12H,H12I),
 C126(H12J,H12K,H12L), C134(H13A,H13B,H13C), C135(H13D,H13E,H13F), C137(H13G,
 H13H,H13I), C138(H13J,H13K,H13L), C143(H14A,H14B,H14C), C144(H14D,H14E,H14F),
 C145(H14G,H14H,H14I), C153(H15J,H15K,H15L), C160(H16A,H16B,H16C)
;
_olex2_submission_special_instructions 'No special instructions were received'

loop_
_space_group_symop_operation_xyz
'x, y, z'
'-x, -y, -z'

loop_
_atom_site_label
_atom_site_type_symbol
_atom_site_fract_x
_atom_site_fract_y
_atom_site_fract_z
_atom_site_U_iso_or_equiv
_atom_site_adp_type
_atom_site_occupancy
_atom_site_site_symmetry_order
_atom_site_calc_flag
_atom_site_refinement_flags_posn
_atom_site_refinement_flags_adp
_atom_site_refinement_flags_occupancy
_atom_site_disorder_assembly
_atom_site_disorder_group
N1 N 0.59559(11) 0.89616(11) 0.72604(7) 0.0417(4) Uani 1 1 d . . . . .
N2 N 0.60706(10) 0.89343(10) 0.81963(7) 0.0391(3) Uani 1 1 d . . . . .
N3 N 0.94021(12) 0.86664(13) 0.61526(9) 0.0559(5) Uani 1 1 d . . . . .
N4 N 0.95392(11) 0.85829(12) 0.70160(9) 0.0491(4) Uani 1 1 d . . . . .
N5 N 0.22003(10) 0.50225(9) 0.68971(6) 0.0342(3) Uani 1 1 d . . . . .
N6 N 0.19751(10) 0.51880(9) 0.79058(6) 0.0346(3) Uani 1 1 d . . . . .
N7 N 0.17362(13) 0.21724(11) 0.73435(9) 0.0485(4) Uani 1 1 d . . . . .
N8 N 0.20402(16) 0.20516(12) 0.81450(10) 0.0587(5) Uani 1 1 d . . . . .
N9 N -0.18075(11) 1.29566(10) 0.70397(7) 0.0394(4) Uani 1 1 d . . . . .
N10 N -0.21199(11) 1.31929(10) 0.80543(7) 0.0397(4) Uani 1 1 d . . . . .
N11 N 0.48985(12) 0.36731(11) 0.21087(9) 0.0498(4) Uani 1 1 d . . . . .
N12 N 0.49126(11) 0.40488(13) 0.29185(8) 0.0533(5) Uani 1 1 d . . . . .
O1 O 0.73394(10) 0.88211(12) 0.72818(7) 0.0565(4) Uani 1 1 d . . . . .
O2 O 0.19858(11) 0.39678(9) 0.75756(6) 0.0479(3) Uani 1 1 d . . . . .
O3 O -0.31740(12) 1.42148(9) 0.75831(7) 0.0584(4) Uani 1 1 d . . . . .
C1 C 0.52098(13) 0.90399(12) 0.77120(9) 0.0399(4) Uani 1 1 d . . . . .
C2 C 0.52727(12) 0.90277(12) 0.82622(9) 0.0383(4) Uani 1 1 d . . . . .
C3 C 0.44811(13) 0.91200(12) 0.87351(9) 0.0397(4) Uani 1 1 d . . . . .
C4 C 0.41608(14) 0.91410(14) 0.93484(10) 0.0486(5) Uani 1 1 d . . . . .
H4 H 0.4500 0.9088 0.9575 0.058 Uiso 1 1 calc R . . . .
C5 C 0.33079(17) 0.92447(17) 0.96431(12) 0.0616(6) Uani 1 1 d . . . . .
H5 H 0.3085 0.9264 1.0070 0.074 Uiso 1 1 calc R . . . .
C6 C 0.27967(16) 0.93182(17) 0.93371(12) 0.0619(6) Uani 1 1 d . . . . .
H6 H 0.2232 0.9388 0.9551 0.074 Uiso 1 1 calc R . . . .
C7 C 0.31115(14) 0.92905(14) 0.86996(12) 0.0528(5) Uani 1 1 d . . . . .
C8 C 0.26700(17) 0.93511(16) 0.83151(14) 0.0600(6) Uani 1 1 d . . . . .
H8 H 0.2103 0.9412 0.8481 0.072 Uiso 1 1 calc R . . . .
C9 C 0.30630(17) 0.93211(15) 0.77079(14) 0.0609(7) Uani 1 1 d . . . . .
H9 H 0.2752 0.9376 0.7460 0.073 Uiso 1 1 calc R . . . .
C10 C 0.39196(16) 0.92114(14) 0.74274(12) 0.0518(5) Uani 1 1 d . . . . .
H10 H 0.4176 0.9183 0.7002 0.062 Uiso 1 1 calc R . . . .
C11 C 0.43676(14) 0.91467(12) 0.77876(10) 0.0429(4) Uani 1 1 d . . . . .
C12 C 0.39413(13) 0.91935(12) 0.84219(10) 0.0429(4) Uani 1 1 d . . . . .
C13 C 0.63014(12) 0.89970(12) 0.86829(8) 0.0366(4) Uani 1 1 d . . . . .
C14 C 0.61430(13) 0.97530(12) 0.88523(9) 0.0401(4) Uani 1 1 d . . . . .
C15 C 0.64544(14) 0.97909(13) 0.92835(9) 0.0464(5) Uani 1 1 d . . . . .
H15 H 0.6375 1.0294 0.9391 0.056 Uiso 1 1 calc R . . . .
C16 C 0.68750(15) 0.91102(14) 0.95558(10) 0.0489(5) Uani 1 1 d . . . . .
H16 H 0.7090 0.9146 0.9844 0.059 Uiso 1 1 calc R . . . .
C17 C 0.69832(14) 0.83781(13) 0.94092(9) 0.0447(4) Uani 1 1 d . . . . .
H17 H 0.7255 0.7916 0.9610 0.054 Uiso 1 1 calc R . . . .
C18 C 0.66994(12) 0.83038(12) 0.89708(9) 0.0397(4) Uani 1 1 d . . . . .
C19 C 0.68304(15) 0.74974(13) 0.87969(10) 0.0467(5) Uani 1 1 d . . . . .
H19 H 0.6337 0.7613 0.8674 0.056 Uiso 1 1 calc R . . . .
C20 C 0.76609(16) 0.70714(14) 0.82557(12) 0.0559(5) Uani 1 1 d . . . . .
H20A H 0.7648 0.7429 0.7924 0.084 Uiso 1 1 calc GR . . . .
H20B H 0.7710 0.6575 0.8130 0.084 Uiso 1 1 calc GR . . . .
H20C H 0.8160 0.6936 0.8365 0.084 Uiso 1 1 calc GR . . . .
C21 C 0.6825(2) 0.69392(17) 0.93134(13) 0.0649(7) Uani 1 1 d . . . . .
H21A H 0.6834 0.6463 0.9190 0.097 Uiso 1 1 calc GR . . . .
H21B H 0.6300 0.7229 0.9664 0.097 Uiso 1 1 calc GR . . . .
H21C H 0.7336 0.6768 0.9417 0.097 Uiso 1 1 calc GR . . . .
C22 C 0.49947(19) 1.12281(17) 0.90534(14) 0.0718(7) Uani 1 1 d . . . . .
H22A H 0.4659 1.1697 0.8865 0.108 Uiso 1 1 calc GR . . . .
H22B H 0.5303 1.1368 0.9230 0.108 Uiso 1 1 calc GR . . . .
H22C H 0.4603 1.1072 0.9369 0.108 Uiso 1 1 calc GR . . . .
C23 C 0.56543(15) 1.05167(14) 0.85760(11) 0.0506(5) Uani 1 1 d . . . . .
H23 H 0.5327 1.0406 0.8388 0.061 Uiso 1 1 calc R . . . .
C24 C 0.6266(2) 1.07507(18) 0.80871(13) 0.0685(7) Uani 1 1 d . . . . .
H24A H 0.6682 1.0297 0.7784 0.103 Uiso 1 1 calc GR . . . .
H24B H 0.6578 1.0885 0.8263 0.103 Uiso 1 1 calc GR . . . .
H24C H 0.5934 1.1221 0.7898 0.103 Uiso 1 1 calc GR . . . .
C25 C 0.60908(14) 0.89665(13) 0.66365(9) 0.0425(4) Uani 1 1 d . . . . .
C26 C 0.57612(13) 0.96966(13) 0.63700(9) 0.0431(4) Uani 1 1 d . . . . .
C27 C 0.59696(16) 0.96835(16) 0.57511(10) 0.0529(5) Uani 1 1 d . . . . .
H27 H 0.5753 1.0177 0.5565 0.063 Uiso 1 1 calc R . . . .
C28 C 0.64884(18) 0.89613(18) 0.54024(11) 0.0622(6) Uani 1 1 d . . . . .
H28 H 0.6642 0.8959 0.4978 0.075 Uiso 1 1 calc R . . . .
C29 C 0.6781(2) 0.82446(18) 0.56734(13) 0.0735(8) Uani 1 1 d . . . . .
H29 H 0.7125 0.7749 0.5433 0.088 Uiso 1 1 calc R . . . .
C30 C 0.6585(2) 0.82307(15) 0.62927(12) 0.0658(7) Uani 1 1 d . . . . .
C31 C 0.6859(3) 0.74357(19) 0.65973(18) 0.1145(16) Uani 1 1 d . U . . .
H31 H 0.6584 0.7587 0.7039 0.137 Uiso 1 1 calc R . . . .
C32 C 0.6515(3) 0.6941(2) 0.6486(2) 0.1157(16) Uani 1 1 d . U . . .
H32A H 0.6799 0.6738 0.6063 0.174 Uiso 1 1 calc GR . . . .
H32B H 0.5889 0.7273 0.6580 0.174 Uiso 1 1 calc GR . . . .
H32C H 0.6628 0.6483 0.6742 0.174 Uiso 1 1 calc GR . . . .
C33 C 0.7771(5) 0.6982(3) 0.6472(4) 0.180(3) Uani 1 1 d . U . . .
H33A H 0.7889 0.6562 0.6757 0.270 Uiso 1 1 d R . . . .
H33B H 0.7981 0.7344 0.6510 0.270 Uiso 1 1 d R . . . .
H33C H 0.8068 0.6729 0.6062 0.270 Uiso 1 1 d R . . . .
C34 C 0.51976(15) 1.04958(14) 0.67499(10) 0.0505(5) Uani 1 1 d . . . . .
H34 H 0.5032 1.0370 0.7181 0.061 Uiso 1 1 calc R . . . .
C35 C 0.56956(19) 1.09490(17) 0.66637(15) 0.0701(7) Uani 1 1 d . . . . .
H35A H 0.6216 1.0608 0.6763 0.105 Uiso 1 1 calc GR . . . .
H35B H 0.5329 1.1447 0.6928 0.105 Uiso 1 1 calc GR . . . .
H35C H 0.5863 1.1085 0.6244 0.105 Uiso 1 1 calc GR . . . .
C36 C 0.43628(18) 1.10202(18) 0.66215(15) 0.0724(7) Uani 1 1 d . . . . .
H36A H 0.4505 1.1155 0.6201 0.109 Uiso 1 1 calc GR . . . .
H36B H 0.4007 1.1519 0.6885 0.109 Uiso 1 1 calc GR . . . .
H36C H 0.4041 1.0723 0.6697 0.109 Uiso 1 1 calc GR . . . .
C37 C 0.89861(14) 0.87354(14) 0.67449(10) 0.0488(5) Uani 1 1 d . . . . .
H37 H 0.8395 0.8870 0.6941 0.059 Uiso 1 1 calc R . . . .
C38 C 1.03376(15) 0.84017(18) 0.65786(12) 0.0609(6) Uani 1 1 d . . . . .
H38 H 1.0850 0.8271 0.6645 0.073 Uiso 1 1 calc R . . . .
C39 C 1.02518(15) 0.84458(17) 0.60482(12) 0.0616(6) Uani 1 1 d . . . . .
H39 H 1.0696 0.8344 0.5666 0.074 Uiso 1 1 calc R . . . .
C40 C 0.90257(18) 0.8771(3) 0.56831(14) 0.0963(13) Uani 1 1 d . . . . .
C41 C 0.80598(16) 0.93016(18) 0.59359(11) 0.0604(6) Uani 1 1 d . . . . .
H41A H 0.7818 0.9357 0.5627 0.091 Uiso 1 1 calc GR . . . .
H41B H 0.7923 0.9836 0.6064 0.091 Uiso 1 1 calc GR . . . .
H41C H 0.7808 0.9058 0.6282 0.091 Uiso 1 1 calc GR . . . .
C42 C 0.9242(4) 0.7965(4) 0.5486(4) 0.244(5) Uani 1 1 d . U . . .
H42A H 0.8952 0.8023 0.5208 0.366 Uiso 1 1 calc GR . . . .
H42B H 0.9049 0.7693 0.5836 0.366 Uiso 1 1 calc GR . . . .
H42C H 0.9870 0.7644 0.5282 0.366 Uiso 1 1 calc GR . . . .
C43 C 0.9411(3) 0.9203(6) 0.51850(18) 0.222(5) Uani 1 1 d . U . . .
H43A H 0.9970 0.8803 0.4906 0.334 Uiso 1 1 calc GR . . . .
H43B H 0.9494 0.9579 0.5363 0.334 Uiso 1 1 calc GR . . . .
H43C H 0.9015 0.9504 0.4967 0.334 Uiso 1 1 calc GR . . . .
C44 C 0.92969(16) 0.8655(2) 0.76834(11) 0.0678(7) Uani 1 1 d . . . . .
C45 C 0.8781(3) 0.9617(3) 0.7856(2) 0.0847(17) Uani 0.743(9) 1 d . . P A 1
H45A H 0.8259 0.9869 0.7751 0.127 Uiso 0.743(9) 1 calc R . P A 1
H45B H 0.8615 0.9714 0.8288 0.127 Uiso 0.743(9) 1 calc R . P A 1
H45C H 0.9154 0.9851 0.7633 0.127 Uiso 0.743(9) 1 calc R . P A 1
C47 C 0.8716(4) 0.8313(5) 0.8005(2) 0.090(2) Uani 0.743(9) 1 d . . P A 1
H47A H 0.8219 0.8553 0.7873 0.134 Uiso 0.743(9) 1 calc R . P A 1
H47B H 0.9032 0.7726 0.7916 0.134 Uiso 0.743(9) 1 calc R . P A 1
H47C H 0.8510 0.8433 0.8439 0.134 Uiso 0.743(9) 1 calc R . P A 1
C49 C 1.0067(5) 0.8325(8) 0.7855(5) 0.093(3) Uani 0.743(9) 1 d . . P A 1
H49A H 1.0425 0.8573 0.7628 0.139 Uiso 0.743(9) 1 calc R . P A 1
H49B H 0.9882 0.8446 0.8286 0.139 Uiso 0.743(9) 1 calc R . P A 1
H49C H 1.0404 0.7738 0.7764 0.139 Uiso 0.743(9) 1 calc R . P A 1
C46 C 0.8476(8) 0.9008(18) 0.7976(5) 0.112(10) Uani 0.257(9) 1 d . . P A 2
H46A H 0.8188 0.8911 0.7754 0.168 Uiso 0.257(9) 1 calc R . P A 2
H46B H 0.8358 0.8792 0.8373 0.168 Uiso 0.257(9) 1 calc R . P A 2
H46C H 0.8257 0.9591 0.8025 0.168 Uiso 0.257(9) 1 calc R . P A 2
C48 C 0.9668(18) 0.7580(11) 0.7756(6) 0.135(10) Uani 0.257(9) 1 d . . P A 2
H48A H 1.0295 0.7276 0.7540 0.203 Uiso 0.257(9) 1 calc R . P A 2
H48B H 0.9536 0.7470 0.8182 0.203 Uiso 0.257(9) 1 calc R . P A 2
H48C H 0.9374 0.7413 0.7586 0.203 Uiso 0.257(9) 1 calc R . P A 2
C50 C 1.005(2) 0.859(3) 0.7792(11) 0.118(15) Uani 0.257(9) 1 d . . P A 2
H50A H 1.0587 0.8259 0.7458 0.177 Uiso 0.257(9) 1 calc R . P A 2
H50B H 0.9983 0.9127 0.7820 0.177 Uiso 0.257(9) 1 calc R . P A 2
H50C H 1.0084 0.8328 0.8168 0.177 Uiso 0.257(9) 1 calc R . P A 2
C51 C 0.22473(12) 0.56930(11) 0.69966(8) 0.0335(4) Uani 1 1 d . . . . .
C52 C 0.21098(12) 0.57933(11) 0.75885(8) 0.0347(4) Uani 1 1 d . . . . .
C53 C 0.21511(12) 0.65108(11) 0.76852(8) 0.0364(4) Uani 1 1 d . . . . .
C54 C 0.20534(13) 0.69295(13) 0.81586(9) 0.0434(4) Uani 1 1 d . . . . .
H54 H 0.1926 0.6752 0.8554 0.052 Uiso 1 1 calc R . . . .
C55 C 0.21479(14) 0.76381(13) 0.80422(11) 0.0505(5) Uani 1 1 d . . . . .
H55 H 0.2073 0.7933 0.8369 0.061 Uiso 1 1 calc R . . . .
C56 C 0.23416(14) 0.79103(13) 0.74815(11) 0.0484(5) Uani 1 1 d . . . . .
H56 H 0.2406 0.8381 0.7425 0.058 Uiso 1 1 calc R . . . .
C57 C 0.24480(12) 0.74886(11) 0.69784(10) 0.0408(4) Uani 1 1 d . . . . .
C58 C 0.26684(13) 0.76803(12) 0.63665(11) 0.0460(5) Uani 1 1 d . . . . .
H58 H 0.2754 0.8136 0.6256 0.055 Uiso 1 1 calc R . . . .
C59 C 0.27561(14) 0.72020(13) 0.59366(10) 0.0462(5) Uani 1 1 d . . . . .
H59 H 0.2909 0.7336 0.5530 0.055 Uiso 1 1 calc R . . . .
C60 C 0.26283(13) 0.65144(12) 0.60726(9) 0.0399(4) Uani 1 1 d . . . . .
H60 H 0.2689 0.6199 0.5764 0.048 Uiso 1 1 calc R . . . .
C61 C 0.24153(11) 0.63180(11) 0.66592(8) 0.0345(4) Uani 1 1 d . . . . .
C62 C 0.23404(11) 0.68102(11) 0.71035(9) 0.0362(4) Uani 1 1 d . . . . .
C63 C 0.18577(13) 0.51093(12) 0.85281(8) 0.0360(4) Uani 1 1 d . . . . .
C64 C 0.25775(14) 0.47432(14) 0.87056(9) 0.0460(5) Uani 1 1 d . . . . .
C65 C 0.24401(16) 0.46251(16) 0.93145(10) 0.0540(5) Uani 1 1 d . . . . .
H65 H 0.2922 0.4366 0.9443 0.065 Uiso 1 1 calc R . . . .
C66 C 0.16225(17) 0.48767(16) 0.97304(9) 0.0541(6) Uani 1 1 d . . . . .
H66 H 0.1543 0.4778 1.0141 0.065 Uiso 1 1 calc R . . . .
C67 C 0.09150(15) 0.52723(15) 0.95546(9) 0.0479(5) Uani 1 1 d . . . . .
H67 H 0.0350 0.5460 0.9849 0.058 Uiso 1 1 calc R . . . .
C68 C 0.10134(13) 0.54028(12) 0.89522(8) 0.0389(4) Uani 1 1 d . . . . .
C69 C 0.02359(14) 0.58313(14) 0.87559(9) 0.0455(5) Uani 1 1 d . . . . .
H69 H 0.0411 0.6066 0.8365 0.055 Uiso 1 1 calc R . . . .
C70 C -0.00142(16) 0.52304(17) 0.86420(12) 0.0569(6) Uani 1 1 d . . . . .
H70A H -0.0508 0.5515 0.8507 0.085 Uiso 1 1 calc GR . . . .
H70B H -0.0173 0.4976 0.9015 0.085 Uiso 1 1 calc GR . . . .
H70C H 0.0478 0.4814 0.8332 0.085 Uiso 1 1 calc GR . . . .
C71 C -0.05412(17) 0.65233(18) 0.91973(14) 0.0682(7) Uani 1 1 d . . . . .
H71A H -0.0364 0.6889 0.9282 0.102 Uiso 1 1 calc GR . . . .
H71B H -0.0768 0.6306 0.9572 0.102 Uiso 1 1 calc GR . . . .
H71C H -0.0992 0.6821 0.9023 0.102 Uiso 1 1 calc GR . . . .
C72 C 0.34882(15) 0.44844(18) 0.82568(11) 0.0597(6) Uani 1 1 d . . . . .
H72 H 0.3439 0.4686 0.7860 0.072 Uiso 1 1 calc R . . . .
C73 C 0.4045(2) 0.3572(3) 0.8171(2) 0.1023(12) Uani 1 1 d . . . . .
H73A H 0.3783 0.3341 0.8020 0.153 Uiso 1 1 calc GR . . . .
H73B H 0.4085 0.3354 0.8557 0.153 Uiso 1 1 calc GR . . . .
H73C H 0.4626 0.3430 0.7881 0.153 Uiso 1 1 calc GR . . . .
C74 C 0.39220(19) 0.4869(2) 0.84391(14) 0.0760(8) Uani 1 1 d . . . . .
H74A H 0.4510 0.4686 0.8146 0.114 Uiso 1 1 calc GR . . . .
H74B H 0.3948 0.4708 0.8838 0.114 Uiso 1 1 calc GR . . . .
H74C H 0.3585 0.5459 0.8450 0.114 Uiso 1 1 calc GR . . . .
C75 C 0.22591(13) 0.48001(11) 0.63321(8) 0.0369(4) Uani 1 1 d . . . . .
C76 C 0.30785(15) 0.43057(15) 0.59126(9) 0.0513(5) Uani 1 1 d . . . . .
C77 C 0.3119(2) 0.4071(2) 0.53714(11) 0.0767(8) Uani 1 1 d . . . . .
H77 H 0.3667 0.3731 0.5080 0.092 Uiso 1 1 calc R . . . .
C78 C 0.2372(2) 0.43281(19) 0.52504(11) 0.0699(7) Uani 1 1 d . . . . .
H78 H 0.2414 0.4158 0.4879 0.084 Uiso 1 1 calc R . . . .
C79 C 0.15766(18) 0.48229(15) 0.56613(10) 0.0533(5) Uani 1 1 d . . . . .
H79 H 0.1071 0.4996 0.5572 0.064 Uiso 1 1 calc R . . . .
C80 C 0.15024(15) 0.50742(13) 0.62090(9) 0.0442(4) Uani 1 1 d . . . . .
C81 C 0.38838(16) 0.40187(19) 0.60661(11) 0.0647(7) Uani 1 1 d . . . . .
H81 H 0.3739 0.4426 0.6371 0.078 Uiso 1 1 calc R . . . .
C82 C 0.4098(2) 0.3224(2) 0.63577(14) 0.0843(10) Uani 1 1 d . . . . .
H82A H 0.4218 0.2814 0.6077 0.126 Uiso 1 1 calc GR . . . .
H82B H 0.3606 0.3293 0.6723 0.126 Uiso 1 1 calc GR . . . .
H82C H 0.4609 0.3051 0.6462 0.126 Uiso 1 1 calc GR . . . .
C83 C 0.46570(19) 0.3973(2) 0.55254(13) 0.0785(8) Uani 1 1 d . . . . .
H83A H 0.4831 0.3564 0.5222 0.118 Uiso 1 1 calc GR . . . .
H83B H 0.5141 0.3826 0.5655 0.118 Uiso 1 1 calc GR . . . .
H83C H 0.4494 0.4501 0.5353 0.118 Uiso 1 1 calc GR . . . .
C84 C 0.06285(17) 0.56366(19) 0.66549(12) 0.0751(9) Uani 1 1 d D . . . .
C86 C 0.0233(4) 0.6455(3) 0.6306(3) 0.078(2) Uani 0.507(9) 1 d D . P B 1
H86A H 0.0671 0.6628 0.6114 0.117 Uiso 0.507(9) 1 calc R . P B 1
H86B H 0.0072 0.6342 0.5999 0.117 Uiso 0.507(9) 1 calc R . P B 1
H86C H -0.0280 0.6886 0.6596 0.117 Uiso 0.507(9) 1 calc R . P B 1
C87 C 0.0023(6) 0.5377(6) 0.6931(5) 0.126(5) Uani 0.507(9) 1 d D . P B 1
H87A H -0.0506 0.5815 0.7206 0.189 Uiso 0.507(9) 1 calc R . P B 1
H87B H -0.0113 0.5226 0.6625 0.189 Uiso 0.507(9) 1 calc R . P B 1
H87C H 0.0259 0.4908 0.7158 0.189 Uiso 0.507(9) 1 calc R . P B 1
H84 H 0.0723 0.5815 0.6950 0.151 Uiso 0.507(9) 1 d R . P B 1
C85 C 0.0359(4) 0.6441(3) 0.6753(4) 0.081(3) Uani 0.493(9) 1 d D . P B 2
H85A H -0.0225 0.6698 0.7059 0.122 Uiso 0.493(9) 1 calc R . P B 2
H85B H 0.0758 0.6488 0.6893 0.122 Uiso 0.493(9) 1 calc R . P B 2
H85C H 0.0352 0.6710 0.6378 0.122 Uiso 0.493(9) 1 calc R . P B 2
H84A H 0.0673 0.5416 0.7048 0.098 Uiso 0.493(9) 1 d R . P B 2
C88 C -0.0123(4) 0.5518(4) 0.6604(3) 0.0649(18) Uani 0.493(9) 1 d D . P B 2
H88A H 0.0087 0.4941 0.6534 0.097 Uiso 0.493(9) 1 calc R . P B 2
H88B H -0.0627 0.5730 0.6978 0.097 Uiso 0.493(9) 1 calc R . P B 2
H88C H -0.0288 0.5809 0.6268 0.097 Uiso 0.493(9) 1 calc R . P B 2
C89 C 0.19568(14) 0.24859(12) 0.76758(9) 0.0421(4) Uani 1 1 d . . . . .
H89 H 0.2040 0.2946 0.7589 0.050 Uiso 1 1 calc R . . . .
C90 C 0.1849(3) 0.1451(2) 0.81155(17) 0.0939(12) Uani 1 1 d . . . . .
H90 H 0.1853 0.1052 0.8397 0.113 Uiso 1 1 calc R . . . .
C91 C 0.1661(3) 0.15261(19) 0.76260(17) 0.0879(10) Uani 1 1 d . . . . .
H91 H 0.1502 0.1194 0.7494 0.105 Uiso 1 1 calc R . . . .
C92 C 0.2317(2) 0.21958(18) 0.86091(13) 0.0733(8) Uani 1 1 d . U . . .
C93 C 0.3203(4) 0.2134(5) 0.8266(3) 0.159(3) Uani 1 1 d . . . . .
H93A H 0.3625 0.1577 0.8097 0.238 Uiso 1 1 calc GR . . . .
H93B H 0.3388 0.2284 0.8540 0.238 Uiso 1 1 calc GR . . . .
H93C H 0.3166 0.2500 0.7940 0.238 Uiso 1 1 calc GR . . . .
C94 C 0.2367(6) 0.1588(3) 0.9063(3) 0.168(3) Uani 1 1 d . U . . .
H94A H 0.2816 0.1049 0.8870 0.253 Uiso 1 1 calc GR . . . .
H94B H 0.1807 0.1599 0.9245 0.253 Uiso 1 1 calc GR . . . .
H94C H 0.2511 0.1714 0.9376 0.253 Uiso 1 1 calc GR . . . .
C95 C 0.1721(3) 0.3041(2) 0.88726(15) 0.0916(11) Uani 1 1 d . . . . .
H95A H 0.1713 0.3414 0.8551 0.137 Uiso 1 1 calc GR . . . .
H95B H 0.1920 0.3153 0.9156 0.137 Uiso 1 1 calc GR . . . .
H95C H 0.1136 0.3114 0.9084 0.137 Uiso 1 1 calc GR . . . .
C96 C 0.15732(14) 0.24930(14) 0.67795(10) 0.0481(5) Uani 1 1 d . . . . .
C97 C 0.1847(8) 0.1732(6) 0.6407(3) 0.080(2) Uani 0.521(13) 1 d . . P C 1
H97A H 0.1477 0.1492 0.6624 0.121 Uiso 0.521(13) 1 calc R . P C 1
H97B H 0.1785 0.1887 0.6016 0.121 Uiso 0.521(13) 1 calc R . P C 1
H97C H 0.2452 0.1337 0.6346 0.121 Uiso 0.521(13) 1 calc R . P C 1
C99 C 0.0622(4) 0.3018(8) 0.6966(3) 0.092(4) Uani 0.521(13) 1 d . . P C 1
H99A H 0.0332 0.2701 0.7173 0.138 Uiso 0.521(13) 1 calc R . P C 1
H99B H 0.0435 0.3468 0.7239 0.138 Uiso 0.521(13) 1 calc R . P C 1
H99C H 0.0468 0.3230 0.6610 0.138 Uiso 0.521(13) 1 calc R . P C 1
C101 C 0.2117(6) 0.2856(5) 0.6464(4) 0.062(2) Uani 0.521(13) 1 d . . P C 1
H10A H 0.2727 0.2447 0.6367 0.092 Uiso 0.521(13) 1 calc R . P C 1
H10B H 0.2012 0.3063 0.6092 0.092 Uiso 0.521(13) 1 calc R . P C 1
H10C H 0.1979 0.3301 0.6720 0.092 Uiso 0.521(13) 1 calc R . P C 1
C98 C 0.1284(12) 0.2073(7) 0.6514(7) 0.106(4) Uani 0.479(13) 1 d . . P C 2
H98A H 0.1194 0.2325 0.6147 0.160 Uiso 0.479(13) 1 calc R . P C 2
H98B H 0.1727 0.1503 0.6416 0.160 Uiso 0.479(13) 1 calc R . P C 2
H98C H 0.0740 0.2113 0.6803 0.160 Uiso 0.479(13) 1 calc R . P C 2
C100 C 0.0878(7) 0.3411(4) 0.6898(3) 0.072(3) Uani 0.479(13) 1 d . . P C 2
H10D H 0.1059 0.3701 0.7075 0.109 Uiso 0.479(13) 1 calc R . P C 2
H10E H 0.0821 0.3637 0.6517 0.109 Uiso 0.479(13) 1 calc R . P C 2
H10F H 0.0320 0.3470 0.7176 0.109 Uiso 0.479(13) 1 calc R . P C 2
C102 C 0.2412(7) 0.2477(12) 0.6331(6) 0.124(6) Uani 0.479(13) 1 d . . P C 2
H10G H 0.2586 0.2761 0.6521 0.186 Uiso 0.479(13) 1 calc R . P C 2
H10H H 0.2873 0.1916 0.6217 0.186 Uiso 0.479(13) 1 calc R . P C 2
H10I H 0.2308 0.2746 0.5972 0.186 Uiso 0.479(13) 1 calc R . P C 2
C103 C -0.13644(13) 1.24720(12) 0.78272(8) 0.0385(4) Uani 1 1 d . . . . .
C104 C -0.11931(13) 1.23295(12) 0.72336(8) 0.0374(4) Uani 1 1 d . . . . .
C105 C -0.04651(13) 1.15281(12) 0.70204(9) 0.0391(4) Uani 1 1 d . . . . .
C106 C -0.00320(15) 1.10342(14) 0.65026(9) 0.0496(5) Uani 1 1 d . . . . .
H106 H -0.0184 1.1217 0.6156 0.060 Uiso 1 1 calc R . . . .
C107 C 0.06503(17) 1.02422(16) 0.64966(11) 0.0615(6) Uani 1 1 d . . . . .
H107 H 0.0951 0.9902 0.6137 0.074 Uiso 1 1 calc R . . . .
C108 C 0.08950(16) 0.99463(15) 0.69804(12) 0.0590(6) Uani 1 1 d . . . . .
H108 H 0.1358 0.9413 0.6953 0.071 Uiso 1 1 calc R . . . .
C109 C 0.04529(14) 1.04405(13) 0.75268(10) 0.0476(5) Uani 1 1 d . . . . .
C110 C 0.05918(16) 1.02182(15) 0.80814(12) 0.0552(5) Uani 1 1 d . . . . .
H110 H 0.1029 0.9693 0.8111 0.066 Uiso 1 1 calc R . . . .
C111 C 0.00920(16) 1.07646(15) 0.85712(11) 0.0565(6) Uani 1 1 d . . . . .
H111 H 0.0203 1.0610 0.8934 0.068 Uiso 1 1 calc R . . . .
C112 C -0.05850(15) 1.15520(14) 0.85616(10) 0.0488(5) Uani 1 1 d . . . . .
H112 H -0.0918 1.1914 0.8911 0.059 Uiso 1 1 calc R . . . .
C113 C -0.07488(13) 1.17799(12) 0.80372(9) 0.0403(4) Uani 1 1 d . . . . .
C114 C -0.02089(13) 1.12132(12) 0.75259(9) 0.0408(4) Uani 1 1 d . . . . .
C115 C -0.18183(13) 1.29704(11) 0.64473(8) 0.0373(4) Uani 1 1 d . . . . .
C116 C -0.21686(16) 1.25523(15) 0.63036(9) 0.0503(5) Uani 1 1 d . . . . .
C117 C -0.22096(16) 1.26093(16) 0.57297(10) 0.0552(6) Uani 1 1 d . . . . .
H117 H -0.2443 1.2329 0.5623 0.066 Uiso 1 1 calc R . . . .
C118 C -0.19186(14) 1.30624(15) 0.53189(9) 0.0502(5) Uani 1 1 d . . . . .
H118 H -0.1965 1.3105 0.4934 0.060 Uiso 1 1 calc R . . . .
C119 C -0.15573(14) 1.34595(13) 0.54629(9) 0.0450(5) Uani 1 1 d . . . . .
H119 H -0.1355 1.3770 0.5174 0.054 Uiso 1 1 calc R . . . .
C120 C -0.14867(12) 1.34096(11) 0.60253(8) 0.0375(4) Uani 1 1 d . . . . .
C121 C -0.10747(14) 1.38335(13) 0.61812(10) 0.0455(5) Uani 1 1 d . . . . .
H121 H -0.0882 1.3557 0.6521 0.055 Uiso 1 1 calc R . . . .
C122 C -0.02776(18) 1.37756(19) 0.56622(12) 0.0650(7) Uani 1 1 d . . . . .
H12A H 0.0146 1.3206 0.5534 0.098 Uiso 1 1 calc GR . . . .
H12B H -0.0019 1.4028 0.5795 0.098 Uiso 1 1 calc GR . . . .
H12C H -0.0448 1.4056 0.5325 0.098 Uiso 1 1 calc GR . . . .
C123 C -0.1734(2) 1.47109(17) 0.63993(16) 0.0739(8) Uani 1 1 d . . . . .
H12D H -0.1470 1.4959 0.6530 0.111 Uiso 1 1 calc GR . . . .
H12E H -0.2235 1.4736 0.6738 0.111 Uiso 1 1 calc GR . . . .
H12F H -0.1922 1.5004 0.6071 0.111 Uiso 1 1 calc GR . . . .
C124 C -0.2533(2) 1.2086(2) 0.67747(12) 0.0725(8) Uani 1 1 d . . . . .
H124 H -0.2276 1.1988 0.7090 0.087 Uiso 1 1 calc R . . . .
C125 C -0.2268(3) 1.1262(2) 0.65319(16) 0.0859(9) Uani 1 1 d . . . . .
H12G H -0.2559 1.1328 0.6252 0.129 Uiso 1 1 calc GR . . . .
H12H H -0.2433 1.0955 0.6866 0.129 Uiso 1 1 calc GR . . . .
H12I H -0.1639 1.0971 0.6321 0.129 Uiso 1 1 calc GR . . . .
C126 C -0.3482(3) 1.2582(3) 0.7076(2) 0.1274(18) Uani 1 1 d . . . . .
H12J H -0.3619 1.3120 0.7200 0.191 Uiso 1 1 calc GR . . . .
H12K H -0.3684 1.2320 0.7430 0.191 Uiso 1 1 calc GR . . . .
H12L H -0.3769 1.2636 0.6796 0.191 Uiso 1 1 calc GR . . . .
C127 C -0.24648(13) 1.35326(12) 0.86532(8) 0.0392(4) Uani 1 1 d . . . . .
C128 C -0.32250(15) 1.35434(14) 0.90612(9) 0.0482(5) Uani 1 1 d . . . . .
C129 C -0.35858(17) 1.39313(18) 0.96275(10) 0.0615(6) Uani 1 1 d . . . . .
H129 H -0.4106 1.3954 0.9907 0.074 Uiso 1 1 calc R . . . .
C130 C -0.32027(19) 1.4284(2) 0.97896(11) 0.0724(8) Uani 1 1 d . . . . .
H130 H -0.3463 1.4551 1.0178 0.087 Uiso 1 1 calc R . . . .
C131 C -0.24436(18) 1.42521(18) 0.93924(11) 0.0645(7) Uani 1 1 d . . . . .
H131 H -0.2184 1.4495 0.9512 0.077 Uiso 1 1 calc R . . . .
C132 C -0.20506(14) 1.38694(13) 0.88176(9) 0.0463(5) Uani 1 1 d . . . . .
C133 C -0.12306(15) 1.38654(14) 0.83838(10) 0.0501(5) Uani 1 1 d . . . . .
H133 H -0.0999 1.3489 0.8029 0.060 Uiso 1 1 calc R . . . .
C134 C -0.14239(18) 1.46975(17) 0.81573(14) 0.0669(7) Uani 1 1 d . . . . .
H13A H -0.0888 1.4677 0.7870 0.100 Uiso 1 1 calc GR . . . .
H13B H -0.1663 1.5084 0.8497 0.100 Uiso 1 1 calc GR . . . .
H13C H -0.1845 1.4869 0.7959 0.100 Uiso 1 1 calc GR . . . .
C135 C -0.05265(17) 1.35608(17) 0.86529(13) 0.0623(6) Uani 1 1 d . . . . .
H13D H -0.0008 1.3556 0.8351 0.093 Uiso 1 1 calc GR . . . .
H13E H -0.0385 1.3012 0.8778 0.093 Uiso 1 1 calc GR . . . .
H13F H -0.0735 1.3919 0.9003 0.093 Uiso 1 1 calc GR . . . .
C136 C -0.36341(18) 1.31288(17) 0.88917(11) 0.0594(6) Uani 1 1 d . . . . .
H136 H -0.3619 1.3261 0.8472 0.071 Uiso 1 1 calc R . . . .
C137 C -0.3112(2) 1.2221(2) 0.8888(2) 0.0902(10) Uani 1 1 d . . . . .
H13G H -0.3367 1.1966 0.8756 0.135 Uiso 1 1 calc GR . . . .
H13H H -0.3115 1.2071 0.9294 0.135 Uiso 1 1 calc GR . . . .
H13I H -0.2514 1.2039 0.8612 0.135 Uiso 1 1 calc GR . . . .
C138 C -0.4576(2) 1.3408(2) 0.92913(16) 0.0817(9) Uani 1 1 d . . . . .
H13J H -0.4913 1.3998 0.9297 0.122 Uiso 1 1 calc GR . . . .
H13K H -0.4609 1.3249 0.9701 0.122 Uiso 1 1 calc GR . . . .
H13L H -0.4812 1.3158 0.9133 0.122 Uiso 1 1 calc GR . . . .
C139 C 0.45389(13) 0.42904(14) 0.25076(9) 0.0447(4) Uani 1 1 d . . . . .
H139 H 0.4088 0.4818 0.2500 0.054 Uiso 1 1 calc R . . . .
C140 C 0.55246(19) 0.3244(2) 0.27728(15) 0.0858(10) Uani 1 1 d . . . . .
H140 H 0.5887 0.2911 0.2990 0.103 Uiso 1 1 calc R . . . .
C141 C 0.55189(19) 0.30151(19) 0.22770(15) 0.0792(9) Uani 1 1 d . . . . .
H141 H 0.5878 0.2492 0.2074 0.095 Uiso 1 1 calc R . . . .
C142 C 0.46222(16) 0.37281(14) 0.15882(11) 0.0522(5) Uani 1 1 d . . . . .
C143 C 0.36688(19) 0.3933(2) 0.18526(15) 0.0821(9) Uani 1 1 d . . . . .
H14A H 0.3451 0.4010 0.1526 0.123 Uiso 1 1 calc GR . . . .
H14B H 0.3328 0.4430 0.2116 0.123 Uiso 1 1 calc GR . . . .
H14C H 0.3617 0.3488 0.2085 0.123 Uiso 1 1 calc GR . . . .
C144 C 0.4691(2) 0.44074(17) 0.12316(11) 0.0665(7) Uani 1 1 d . . . . .
H14D H 0.5290 0.4305 0.1091 0.100 Uiso 1 1 calc GR . . . .
H14E H 0.4307 0.4915 0.1485 0.100 Uiso 1 1 calc GR . . . .
H14F H 0.4522 0.4448 0.0885 0.100 Uiso 1 1 calc GR . . . .
C145 C 0.5170(2) 0.29341(19) 0.12174(17) 0.0888(10) Uani 1 1 d . . . . .
H14G H 0.4983 0.2974 0.0880 0.133 Uiso 1 1 calc GR . . . .
H14H H 0.5104 0.2507 0.1468 0.133 Uiso 1 1 calc GR . . . .
H14I H 0.5779 0.2804 0.1063 0.133 Uiso 1 1 calc GR . . . .
C146 C 0.47061(15) 0.45769(18) 0.34295(10) 0.0570(6) Uani 1 1 d . . . . .
C147 C 0.5102(3) 0.4009(3) 0.38671(17) 0.0831(16) Uani 0.758(6) 1 d . . P D 1
H14J H 0.5734 0.3710 0.3671 0.125 Uiso 0.758(6) 1 calc R . P D 1
H14K H 0.4951 0.4327 0.4224 0.125 Uiso 0.758(6) 1 calc R . P D 1
H14L H 0.4876 0.3628 0.3986 0.125 Uiso 0.758(6) 1 calc R . P D 1
C149 C 0.5157(3) 0.5058(3) 0.31572(18) 0.0856(15) Uani 0.758(6) 1 d . . P D 1
H14M H 0.5783 0.4694 0.2989 0.128 Uiso 0.758(6) 1 calc R . P D 1
H14N H 0.4956 0.5361 0.2837 0.128 Uiso 0.758(6) 1 calc R . P D 1
H14O H 0.5030 0.5436 0.3466 0.128 Uiso 0.758(6) 1 calc R . P D 1
C151 C 0.3754(2) 0.5043(3) 0.37038(17) 0.0652(11) Uani 0.758(6) 1 d . . P D 1
H15A H 0.3522 0.4671 0.3869 0.098 Uiso 0.758(6) 1 calc R . P D 1
H15B H 0.3591 0.5421 0.4027 0.098 Uiso 0.758(6) 1 calc R . P D 1
H15C H 0.3517 0.5346 0.3397 0.098 Uiso 0.758(6) 1 calc R . P D 1
C150 C 0.4179(10) 0.5588(7) 0.3344(5) 0.075(4) Uani 0.242(6) 1 d . . P D 2
H15D H 0.3681 0.5718 0.3236 0.112 Uiso 0.242(6) 1 calc R . P D 2
H15E H 0.3978 0.5890 0.3722 0.112 Uiso 0.242(6) 1 calc R . P D 2
H15F H 0.4575 0.5736 0.3025 0.112 Uiso 0.242(6) 1 calc R . P D 2
C148 C 0.5418(8) 0.4528(9) 0.3589(7) 0.080(4) Uani 0.242(6) 1 d . . P D 2
H14P H 0.5169 0.4913 0.3932 0.120 Uiso 0.242(6) 1 calc R . P D 2
H14Q H 0.5751 0.3979 0.3695 0.120 Uiso 0.242(6) 1 calc R . P D 2
H14R H 0.5801 0.4660 0.3244 0.120 Uiso 0.242(6) 1 calc R . P D 2
C152 C 0.3994(11) 0.4542(12) 0.4014(6) 0.089(5) Uani 0.242(6) 1 d . . P D 2
H15G H 0.3527 0.4574 0.3910 0.134 Uiso 0.242(6) 1 calc R . P D 2
H15H H 0.4251 0.4032 0.4198 0.134 Uiso 0.242(6) 1 calc R . P D 2
H15I H 0.3759 0.4997 0.4298 0.134 Uiso 0.242(6) 1 calc R . P D 2
C153 C 0.7260(3) 0.1067(3) 0.49858(17) 0.1010(13) Uani 1 1 d . . . . .
H15J H 0.7699 0.1171 0.4672 0.151 Uiso 1 1 calc GR . . . .
H15K H 0.7544 0.0542 0.5144 0.151 Uiso 1 1 calc GR . . . .
H15L H 0.6929 0.1493 0.5312 0.151 Uiso 1 1 calc GR . . . .
C154 C 0.6669(2) 0.10596(19) 0.47291(11) 0.0713(8) Uani 1 1 d . . . . .
C155 C 0.6937(2) 0.04637(19) 0.43095(12) 0.0695(7) Uani 1 1 d . . . . .
H155 H 0.7522 0.0042 0.4179 0.083 Uiso 1 1 calc R . . . .
C156 C 0.6376(2) 0.0468(3) 0.40774(15) 0.0859(9) Uani 1 1 d . . . . .
H156 H 0.6584 0.0052 0.3785 0.103 Uiso 1 1 calc R . . . .
C157 C 0.5533(3) 0.1047(3) 0.42537(18) 0.1064(13) Uani 1 1 d . . . . .
H157 H 0.5146 0.1043 0.4095 0.128 Uiso 1 1 calc R . . . .
C158 C 0.5266(3) 0.1635(3) 0.46664(19) 0.1110(13) Uani 1 1 d . . . . .
H158 H 0.4677 0.2046 0.4797 0.133 Uiso 1 1 calc R . . . .
C159 C 0.5811(3) 0.1662(2) 0.49045(14) 0.0879(10) Uani 1 1 d . . . . .
H159 H 0.5600 0.2091 0.5187 0.106 Uiso 1 1 calc R . . . .
C160 C -0.2119(6) 1.2256(8) 1.0303(5) 0.272(6) Uani 1 1 d D U . . .
H16A H -0.2303 1.2805 1.0169 0.408 Uiso 1 1 calc GR . . . .
H16B H -0.2487 1.2277 1.0721 0.408 Uiso 1 1 calc GR . . . .
H16C H -0.2169 1.1933 1.0048 0.408 Uiso 1 1 calc GR . . . .
C161 C -0.1243(4) 1.1895(5) 1.02621(19) 0.140(2) Uani 1 1 d D . . . .
C162 C -0.0717(3) 1.1156(3) 1.03981(17) 0.0999(12) Uani 1 1 d . . . . .
H162 H -0.0873 1.0742 1.0471 0.120 Uiso 1 1 calc R . . . .
C163 C 0.0095(5) 1.1007(5) 1.04311(19) 0.151(2) Uani 1 1 d . . . . .
H163 H 0.0457 1.0498 1.0545 0.182 Uiso 1 1 calc R . . . .
C164 C 0.0321(7) 1.1546(7) 1.0310(3) 0.194(4) Uani 1 1 d . . . . .
H164 H 0.0864 1.1449 1.0304 0.233 Uiso 1 1 calc R . . . .
C165 C -0.0252(7) 1.2267(5) 1.0190(3) 0.163(3) Uani 1 1 d . . . . .
H165 H -0.0067 1.2661 1.0123 0.196 Uiso 1 1 calc R . . . .
C166 C -0.0997(6) 1.2537(4) 1.0146(2) 0.148(2) Uani 1 1 d . . . . .
H166 H -0.1337 1.3070 1.0054 0.177 Uiso 1 1 calc R . . . .
B1 B 0.65745(15) 0.88939(15) 0.75397(10) 0.0421(5) Uani 1 1 d . . . . .
B2 B 0.20409(14) 0.46240(13) 0.74780(9) 0.0366(4) Uani 1 1 d . . . . .
B3 B -0.24725(17) 1.35603(14) 0.75609(10) 0.0427(5) Uani 1 1 d . . . . .

loop_
_atom_site_aniso_label
_atom_site_aniso_U_11
_atom_site_aniso_U_22
_atom_site_aniso_U_33
_atom_site_aniso_U_23
_atom_site_aniso_U_13
_atom_site_aniso_U_12
N1 0.0471(9) 0.0524(10) 0.0361(8) 0.0069(7) -0.0223(7) -0.0272(8)
N2 0.0368(8) 0.0522(9) 0.0345(8) 0.0009(7) -0.0174(7) -0.0222(7)
N3 0.0397(9) 0.0676(12) 0.0491(11) -0.0147(9) -0.0079(8) -0.0194(9)
N4 0.0357(8) 0.0614(11) 0.0487(10) -0.0045(8) -0.0098(7) -0.0243(8)
N5 0.0462(8) 0.0377(8) 0.0257(7) 0.0017(6) -0.0154(6) -0.0234(7)
N6 0.0429(8) 0.0428(8) 0.0256(7) 0.0024(6) -0.0132(6) -0.0254(7)
N7 0.0606(11) 0.0429(9) 0.0529(10) 0.0018(8) -0.0246(9) -0.0295(8)
N8 0.0869(15) 0.0457(10) 0.0581(12) 0.0129(9) -0.0391(11) -0.0353(10)
N9 0.0537(9) 0.0373(8) 0.0268(7) -0.0005(6) -0.0177(7) -0.0188(7)
N10 0.0541(9) 0.0361(8) 0.0276(8) -0.0025(6) -0.0173(7) -0.0179(7)
N11 0.0434(9) 0.0479(10) 0.0496(10) 0.0027(8) -0.0160(8) -0.0163(8)
N12 0.0328(8) 0.0713(12) 0.0426(10) 0.0051(8) -0.0148(7) -0.0150(8)
O1 0.0471(8) 0.0928(12) 0.0376(7) 0.0027(7) -0.0150(6) -0.0392(8)
O2 0.0757(10) 0.0488(8) 0.0347(7) 0.0073(6) -0.0211(7) -0.0412(8)
O3 0.0714(10) 0.0431(8) 0.0403(8) -0.0038(6) -0.0265(7) -0.0070(7)
C1 0.0436(10) 0.0446(10) 0.0411(10) 0.0056(8) -0.0227(8) -0.0235(8)
C2 0.0386(9) 0.0438(10) 0.0385(10) 0.0019(8) -0.0185(8) -0.0207(8)
C3 0.0398(10) 0.0393(10) 0.0450(11) -0.0032(8) -0.0163(8) -0.0206(8)
C4 0.0495(11) 0.0595(13) 0.0450(11) -0.0064(9) -0.0133(9) -0.0326(10)
C5 0.0579(13) 0.0818(17) 0.0529(13) -0.0135(12) -0.0055(11) -0.0454(13)
C6 0.0490(12) 0.0762(16) 0.0670(15) -0.0130(12) -0.0084(11) -0.0397(12)
C7 0.0434(11) 0.0490(12) 0.0743(16) -0.0028(10) -0.0232(11) -0.0251(9)
C8 0.0535(13) 0.0619(14) 0.0828(18) 0.0038(12) -0.0334(13) -0.0342(11)
C9 0.0646(14) 0.0568(13) 0.094(2) 0.0142(13) -0.0543(15) -0.0365(12)
C10 0.0622(13) 0.0524(12) 0.0644(14) 0.0123(10) -0.0413(12) -0.0334(11)
C11 0.0475(11) 0.0381(10) 0.0550(12) 0.0060(8) -0.0300(9) -0.0217(8)
C12 0.0421(10) 0.0392(10) 0.0556(12) 0.0004(8) -0.0232(9) -0.0210(8)
C13 0.0346(9) 0.0496(10) 0.0297(9) 0.0002(7) -0.0135(7) -0.0214(8)
C14 0.0414(10) 0.0463(10) 0.0342(9) 0.0004(8) -0.0154(8) -0.0205(8)
C15 0.0547(12) 0.0492(11) 0.0401(10) -0.0025(8) -0.0210(9) -0.0244(10)
C16 0.0565(12) 0.0591(13) 0.0393(10) 0.0000(9) -0.0261(9) -0.0267(10)
C17 0.0487(11) 0.0491(11) 0.0395(10) 0.0042(8) -0.0241(9) -0.0204(9)
C18 0.0394(10) 0.0480(11) 0.0362(9) 0.0018(8) -0.0169(8) -0.0217(8)
C19 0.0546(12) 0.0495(11) 0.0489(11) 0.0055(9) -0.0280(10) -0.0281(10)
C20 0.0597(13) 0.0477(12) 0.0593(14) -0.0044(10) -0.0224(11) -0.0227(10)
C21 0.0896(19) 0.0610(15) 0.0638(15) 0.0160(12) -0.0383(14) -0.0455(14)
C22 0.0624(15) 0.0550(14) 0.0790(18) 0.0020(13) -0.0271(14) -0.0131(12)
C23 0.0570(12) 0.0496(12) 0.0536(12) 0.0067(10) -0.0301(10) -0.0252(10)
C24 0.0805(18) 0.0667(16) 0.0590(15) 0.0164(12) -0.0269(13) -0.0373(14)
C25 0.0492(11) 0.0497(11) 0.0369(10) 0.0018(8) -0.0222(9) -0.0247(9)
C26 0.0444(10) 0.0523(11) 0.0367(10) 0.0049(8) -0.0167(8) -0.0251(9)
C27 0.0597(13) 0.0632(14) 0.0375(11) 0.0103(10) -0.0197(10) -0.0310(11)
C28 0.0698(15) 0.0825(17) 0.0348(11) -0.0024(11) -0.0193(11) -0.0355(14)
C29 0.0882(19) 0.0651(16) 0.0555(15) -0.0189(12) -0.0329(14) -0.0186(14)
C30 0.0886(18) 0.0503(13) 0.0569(14) -0.0040(11) -0.0416(14) -0.0197(12)
C31 0.184(4) 0.0480(16) 0.092(2) -0.0090(15) -0.090(3) -0.011(2)
C32 0.111(3) 0.073(2) 0.103(3) 0.014(2) 0.004(2) -0.033(2)
C33 0.173(5) 0.093(3) 0.300(8) 0.055(4) -0.158(6) -0.040(3)
C34 0.0552(12) 0.0479(11) 0.0416(11) 0.0044(9) -0.0157(9) -0.0218(10)
C35 0.0677(16) 0.0601(15) 0.087(2) -0.0103(14) -0.0301(15) -0.0288(13)
C36 0.0529(14) 0.0647(16) 0.088(2) -0.0022(14) -0.0243(14) -0.0189(12)
C37 0.0377(10) 0.0554(12) 0.0468(12) -0.0115(9) -0.0098(9) -0.0183(9)
C38 0.0390(11) 0.0818(17) 0.0610(15) -0.0055(12) -0.0081(10) -0.0332(12)
C39 0.0436(12) 0.0793(17) 0.0552(14) -0.0126(12) -0.0042(10) -0.0307(12)
C40 0.0494(14) 0.152(3) 0.0524(15) -0.0457(19) -0.0128(12) -0.0151(17)
C41 0.0500(12) 0.0765(16) 0.0454(12) 0.0016(11) -0.0164(10) -0.0239(12)
C42 0.149(5) 0.186(6) 0.354(10) -0.188(7) -0.170(6) 0.052(4)
C43 0.091(3) 0.499(13) 0.051(2) 0.075(4) -0.024(2) -0.139(5)
C44 0.0469(13) 0.117(2) 0.0476(13) 0.0068(14) -0.0160(10) -0.0461(14)
C45 0.072(3) 0.092(3) 0.063(2) -0.028(2) -0.013(2) -0.021(2)
C47 0.075(3) 0.153(6) 0.069(3) 0.042(3) -0.038(2) -0.076(4)
C49 0.044(3) 0.167(7) 0.068(4) 0.008(4) -0.023(2) -0.050(4)
C46 0.053(7) 0.23(3) 0.025(5) -0.029(9) -0.006(4) -0.047(11)
C48 0.25(3) 0.099(12) 0.053(7) 0.013(7) -0.033(11) -0.096(15)
C50 0.116(18) 0.27(4) 0.027(7) -0.011(13) -0.015(8) -0.14(2)
C51 0.0389(9) 0.0359(9) 0.0300(8) 0.0013(7) -0.0132(7) -0.0204(7)
C52 0.0385(9) 0.0395(9) 0.0294(9) -0.0002(7) -0.0113(7) -0.0213(8)
C53 0.0356(9) 0.0389(9) 0.0370(9) -0.0039(7) -0.0122(7) -0.0186(8)
C54 0.0451(10) 0.0492(11) 0.0399(10) -0.0056(8) -0.0150(8) -0.0240(9)
C55 0.0503(12) 0.0457(11) 0.0607(14) -0.0124(10) -0.0213(10) -0.0224(9)
C56 0.0440(11) 0.0379(10) 0.0681(14) -0.0048(9) -0.0217(10) -0.0201(9)
C57 0.0332(9) 0.0350(9) 0.0552(12) 0.0008(8) -0.0167(8) -0.0161(8)
C58 0.0419(10) 0.0390(10) 0.0619(13) 0.0121(9) -0.0223(9) -0.0224(9)
C59 0.0462(11) 0.0474(11) 0.0472(11) 0.0157(9) -0.0200(9) -0.0247(9)
C60 0.0429(10) 0.0426(10) 0.0367(10) 0.0077(8) -0.0169(8) -0.0219(8)
C61 0.0347(9) 0.0357(9) 0.0349(9) 0.0026(7) -0.0135(7) -0.0177(7)
C62 0.0332(9) 0.0357(9) 0.0408(10) -0.0009(7) -0.0133(7) -0.0166(7)
C63 0.0467(10) 0.0455(10) 0.0260(8) 0.0021(7) -0.0143(7) -0.0288(8)
C64 0.0488(11) 0.0640(13) 0.0349(10) 0.0033(9) -0.0185(9) -0.0316(10)
C65 0.0609(13) 0.0784(16) 0.0399(11) 0.0095(10) -0.0289(10) -0.0396(12)
C66 0.0762(15) 0.0843(16) 0.0281(10) 0.0111(10) -0.0231(10) -0.0562(14)
C67 0.0578(12) 0.0691(14) 0.0296(9) 0.0011(9) -0.0110(9) -0.0425(11)
C68 0.0465(10) 0.0504(11) 0.0301(9) 0.0000(8) -0.0118(8) -0.0314(9)
C69 0.0454(11) 0.0580(12) 0.0372(10) 0.0007(9) -0.0130(8) -0.0287(10)
C70 0.0526(12) 0.0747(16) 0.0560(13) -0.0078(11) -0.0205(11) -0.0365(12)
C71 0.0529(13) 0.0718(17) 0.0720(17) -0.0166(13) -0.0171(12) -0.0234(12)
C72 0.0453(12) 0.0910(18) 0.0430(12) 0.0004(11) -0.0183(10) -0.0306(12)
C73 0.071(2) 0.099(3) 0.111(3) -0.029(2) -0.0131(19) -0.0277(19)
C74 0.0574(15) 0.118(3) 0.0650(16) 0.0038(16) -0.0207(13) -0.0521(16)
C75 0.0530(11) 0.0400(9) 0.0244(8) 0.0040(7) -0.0151(8) -0.0267(8)
C76 0.0563(12) 0.0643(14) 0.0286(9) -0.0036(9) -0.0084(9) -0.0292(11)
C77 0.0759(18) 0.101(2) 0.0324(12) -0.0175(13) -0.0088(12) -0.0307(16)
C78 0.098(2) 0.0861(18) 0.0331(11) -0.0036(11) -0.0298(13) -0.0433(16)
C79 0.0789(16) 0.0613(13) 0.0383(11) 0.0089(10) -0.0330(11) -0.0400(12)
C80 0.0601(12) 0.0461(11) 0.0345(10) 0.0045(8) -0.0244(9) -0.0267(10)
C81 0.0519(13) 0.0904(19) 0.0402(12) -0.0077(12) -0.0075(10) -0.0298(13)
C82 0.0567(15) 0.105(2) 0.0618(17) 0.0162(16) -0.0173(13) -0.0237(16)
C83 0.0600(16) 0.104(2) 0.0532(15) -0.0067(15) -0.0015(12) -0.0371(16)
C84 0.0558(14) 0.095(2) 0.0590(15) -0.0225(14) -0.0334(13) -0.0102(14)
C86 0.071(4) 0.062(3) 0.072(4) -0.001(3) -0.015(3) -0.017(3)
C87 0.106(7) 0.101(6) 0.098(7) 0.007(5) 0.044(6) -0.055(5)
C85 0.064(3) 0.050(3) 0.138(7) -0.013(3) -0.055(4) -0.016(3)
C88 0.072(4) 0.083(4) 0.060(4) 0.015(3) -0.031(3) -0.048(3)
C89 0.0504(11) 0.0383(10) 0.0427(10) 0.0023(8) -0.0205(9) -0.0224(9)
C90 0.169(4) 0.0733(19) 0.100(2) 0.0456(18) -0.084(3) -0.086(2)
C91 0.148(3) 0.0647(17) 0.107(2) 0.0314(17) -0.075(2) -0.076(2)
C92 0.108(2) 0.0654(16) 0.0629(16) 0.0157(13) -0.0569(16) -0.0379(16)
C93 0.120(4) 0.261(8) 0.123(4) -0.022(4) -0.075(3) -0.081(4)
C94 0.357(9) 0.103(3) 0.130(4) 0.070(3) -0.174(5) -0.126(4)
C95 0.152(3) 0.0724(19) 0.0645(18) 0.0111(14) -0.061(2) -0.050(2)
C96 0.0488(11) 0.0511(12) 0.0476(11) -0.0071(9) -0.0213(9) -0.0213(10)
C97 0.119(6) 0.088(6) 0.051(3) -0.013(3) -0.026(4) -0.061(5)
C99 0.051(3) 0.114(8) 0.064(4) 0.006(4) -0.021(3) -0.007(3)
C101 0.083(6) 0.068(4) 0.065(5) 0.027(3) -0.047(4) -0.049(4)
C98 0.182(12) 0.069(6) 0.144(9) 0.028(6) -0.127(10) -0.072(7)
C100 0.094(5) 0.049(3) 0.063(4) 0.001(3) -0.043(4) -0.016(3)
C102 0.067(6) 0.198(15) 0.068(6) 0.042(9) -0.029(5) -0.041(8)
C103 0.0484(10) 0.0406(10) 0.0307(9) -0.0016(7) -0.0170(8) -0.0216(8)
C104 0.0483(10) 0.0405(9) 0.0283(8) 0.0006(7) -0.0165(8) -0.0227(8)
C105 0.0438(10) 0.0433(10) 0.0335(9) -0.0020(8) -0.0142(8) -0.0221(8)
C106 0.0541(12) 0.0534(12) 0.0342(10) -0.0061(9) -0.0129(9) -0.0211(10)
C107 0.0580(14) 0.0551(13) 0.0491(13) -0.0153(10) -0.0095(11) -0.0140(11)
C108 0.0479(12) 0.0471(12) 0.0617(14) -0.0077(10) -0.0168(11) -0.0079(10)
C109 0.0416(10) 0.0475(11) 0.0524(12) 0.0008(9) -0.0196(9) -0.0181(9)
C110 0.0519(12) 0.0489(12) 0.0644(14) 0.0052(10) -0.0322(11) -0.0164(10)
C111 0.0628(14) 0.0598(14) 0.0541(13) 0.0107(11) -0.0373(11) -0.0247(11)
C112 0.0582(12) 0.0533(12) 0.0390(11) 0.0022(9) -0.0257(10) -0.0238(10)
C113 0.0455(10) 0.0450(10) 0.0360(10) 0.0001(8) -0.0181(8) -0.0228(9)
C114 0.0427(10) 0.0454(10) 0.0379(10) -0.0004(8) -0.0161(8) -0.0220(9)
C115 0.0449(10) 0.0411(10) 0.0257(8) -0.0024(7) -0.0147(7) -0.0181(8)
C116 0.0642(13) 0.0617(13) 0.0345(10) -0.0043(9) -0.0148(9) -0.0376(11)
C117 0.0636(14) 0.0777(16) 0.0397(11) -0.0074(10) -0.0197(10) -0.0417(12)
C118 0.0526(12) 0.0677(14) 0.0297(9) -0.0036(9) -0.0207(9) -0.0229(10)
C119 0.0490(11) 0.0545(12) 0.0295(9) 0.0059(8) -0.0164(8) -0.0226(9)
C120 0.0381(9) 0.0397(9) 0.0317(9) -0.0005(7) -0.0150(7) -0.0142(8)
C121 0.0517(11) 0.0506(11) 0.0426(11) 0.0039(9) -0.0218(9) -0.0275(10)
C122 0.0629(15) 0.0882(19) 0.0585(14) 0.0051(13) -0.0192(12) -0.0488(14)
C123 0.0720(17) 0.0567(15) 0.099(2) -0.0132(14) -0.0275(16) -0.0332(13)
C124 0.109(2) 0.094(2) 0.0446(13) -0.0005(13) -0.0176(14) -0.0766(19)
C125 0.119(3) 0.089(2) 0.0754(19) 0.0104(16) -0.0311(19) -0.072(2)
C126 0.108(3) 0.114(3) 0.123(3) -0.002(3) 0.024(3) -0.071(3)
C127 0.0513(11) 0.0428(10) 0.0253(8) -0.0025(7) -0.0145(8) -0.0224(9)
C128 0.0594(12) 0.0611(13) 0.0320(10) 0.0034(9) -0.0182(9) -0.0336(11)
C129 0.0629(14) 0.0937(19) 0.0305(10) -0.0053(11) -0.0083(10) -0.0435(14)
C130 0.0756(17) 0.102(2) 0.0351(12) -0.0260(13) -0.0050(11) -0.0436(16)
C131 0.0694(15) 0.0860(18) 0.0443(12) -0.0252(12) -0.0097(11) -0.0429(14)
C132 0.0542(12) 0.0505(11) 0.0374(10) -0.0098(8) -0.0135(9) -0.0268(10)
C133 0.0529(12) 0.0525(12) 0.0462(11) -0.0106(9) -0.0120(9) -0.0274(10)
C134 0.0574(14) 0.0637(15) 0.0773(18) 0.0076(13) -0.0216(13) -0.0302(12)
C135 0.0594(14) 0.0655(15) 0.0657(15) -0.0012(12) -0.0235(12) -0.0308(12)
C136 0.0763(16) 0.0798(17) 0.0465(12) 0.0114(11) -0.0284(12) -0.0523(14)
C137 0.082(2) 0.0732(19) 0.127(3) -0.0046(19) -0.028(2) -0.0499(17)
C138 0.0703(17) 0.107(2) 0.088(2) 0.0156(18) -0.0379(16) -0.0519(18)
C139 0.0421(10) 0.0527(12) 0.0399(10) 0.0088(9) -0.0182(8) -0.0222(9)
C140 0.0520(15) 0.087(2) 0.0745(19) -0.0023(16) -0.0330(14) 0.0065(14)
C141 0.0548(15) 0.0684(17) 0.0747(19) -0.0055(14) -0.0239(13) 0.0015(13)
C142 0.0571(13) 0.0468(11) 0.0523(12) -0.0027(9) -0.0212(10) -0.0224(10)
C143 0.0626(16) 0.117(3) 0.0754(19) -0.0181(18) -0.0236(14) -0.0445(17)
C144 0.0934(19) 0.0649(15) 0.0436(12) 0.0004(11) -0.0263(13) -0.0381(14)
C145 0.098(2) 0.0542(16) 0.094(2) -0.0206(15) -0.0398(19) -0.0124(15)
C146 0.0452(11) 0.0899(18) 0.0386(11) 0.0090(11) -0.0196(9) -0.0325(12)
C147 0.065(2) 0.106(3) 0.0454(19) 0.0021(19) -0.0277(17) -0.011(2)
C149 0.110(3) 0.127(4) 0.052(2) -0.006(2) -0.019(2) -0.084(3)
C151 0.0432(16) 0.086(3) 0.0472(19) -0.0163(18) -0.0159(14) -0.0128(16)
C150 0.110(10) 0.056(6) 0.055(6) -0.001(5) -0.042(7) -0.028(6)
C148 0.061(7) 0.095(9) 0.093(10) -0.009(8) -0.036(7) -0.035(7)
C152 0.103(10) 0.140(14) 0.042(6) -0.006(7) -0.003(7) -0.086(11)
C153 0.171(4) 0.113(3) 0.076(2) 0.035(2) -0.070(3) -0.098(3)
C154 0.113(2) 0.0821(19) 0.0406(12) 0.0167(12) -0.0244(14) -0.0677(19)
C155 0.0869(19) 0.0793(18) 0.0494(14) 0.0036(12) -0.0156(13) -0.0514(16)
C156 0.094(2) 0.116(3) 0.0631(17) -0.0043(17) -0.0252(16) -0.062(2)
C157 0.093(3) 0.164(4) 0.076(2) -0.006(2) -0.023(2) -0.074(3)
C158 0.095(3) 0.133(4) 0.082(2) 0.002(2) -0.021(2) -0.044(3)
C159 0.114(3) 0.086(2) 0.0547(16) -0.0025(15) -0.0178(17) -0.049(2)
C160 0.258(11) 0.317(12) 0.205(9) 0.049(8) -0.142(8) -0.078(9)
C161 0.131(4) 0.198(6) 0.059(2) 0.029(3) -0.027(2) -0.066(4)
C162 0.133(3) 0.118(3) 0.073(2) 0.014(2) -0.021(2) -0.092(3)
C163 0.189(6) 0.219(6) 0.063(2) -0.017(3) 0.021(3) -0.152(5)
C164 0.260(10) 0.320(12) 0.137(5) 0.092(7) -0.105(6) -0.230(10)
C165 0.287(10) 0.142(5) 0.150(5) 0.036(4) -0.143(7) -0.129(6)
C166 0.221(7) 0.162(5) 0.059(2) 0.038(3) -0.044(3) -0.103(5)
B1 0.0444(12) 0.0540(13) 0.0341(11) 0.0034(9) -0.0190(9) -0.0249(10)
B2 0.0454(11) 0.0411(11) 0.0287(10) 0.0015(8) -0.0152(8) -0.0232(9)
B3 0.0595(14) 0.0370(11) 0.0300(10) -0.0008(8) -0.0187(10) -0.0198(10)

loop_
_atom_type_symbol
_atom_type_description
_atom_type_scat_dispersion_real
_atom_type_scat_dispersion_imag
_atom_type_scat_source
C C 0.0181 0.0091 'International Tables Vol C Tables 4.2.6.8 and 6.1.1.4'
H H 0.0000 0.0000 'International Tables Vol C Tables 4.2.6.8 and 6.1.1.4'
B B 0.0090 0.0039 'International Tables Vol C Tables 4.2.6.8 and 6.1.1.4'
N N 0.0311 0.0180 'International Tables Vol C Tables 4.2.6.8 and 6.1.1.4'
O O 0.0492 0.0322 'International Tables Vol C Tables 4.2.6.8 and 6.1.1.4'

loop_
_geom_angle_atom_site_label_1
_geom_angle_atom_site_label_2
_geom_angle_atom_site_label_3
_geom_angle
_geom_angle_site_symmetry_1
_geom_angle_site_symmetry_3
_geom_angle_publ_flag
C1 N1 C25 124.44(16) . . ?
C1 N1 B1 108.79(16) . . ?
C25 N1 B1 126.76(17) . . ?
C2 N2 C13 124.26(16) . . ?
C2 N2 B1 108.73(15) . . ?
C13 N2 B1 126.33(16) . . ?
C37 N3 C39 108.2(2) . . ?
C37 N3 C40 125.9(2) . . ?
C39 N3 C40 125.9(2) . . ?
C37 N4 C38 108.4(2) . . ?
C37 N4 C44 124.27(18) . . ?
C38 N4 C44 127.19(19) . . ?
C51 N5 C75 123.14(15) . . ?
C51 N5 B2 108.74(14) . . ?
C75 N5 B2 128.06(15) . . ?
C52 N6 C63 123.19(15) . . ?
C52 N6 B2 108.75(14) . . ?
C63 N6 B2 127.91(15) . . ?
C89 N7 C91 107.8(2) . . ?
C89 N7 C96 125.45(18) . . ?
C91 N7 C96 126.7(2) . . ?
C89 N8 C90 107.8(2) . . ?
C89 N8 C92 124.6(2) . . ?
C90 N8 C92 127.6(2) . . ?
C104 N9 C115 123.86(15) . . ?
C104 N9 B3 108.59(15) . . ?
C115 N9 B3 127.37(16) . . ?
C103 N10 C127 124.18(16) . . ?
C103 N10 B3 108.72(15) . . ?
C127 N10 B3 127.03(16) . . ?
C139 N11 C141 107.8(2) . . ?
C139 N11 C142 123.35(18) . . ?
C141 N11 C142 128.8(2) . . ?
C139 N12 C140 107.4(2) . . ?
C139 N12 C146 125.1(2) . . ?
C140 N12 C146 127.5(2) . . ?
N1 C1 C11 139.79(18) . . ?
C2 C1 N1 110.46(16) . . ?
C2 C1 C11 109.74(18) . . ?
N2 C2 C3 139.60(17) . . ?
C1 C2 N2 110.30(17) . . ?
C1 C2 C3 110.10(17) . . ?
C4 C3 C2 137.93(19) . . ?
C4 C3 C12 117.73(19) . . ?
C12 C3 C2 104.33(17) . . ?
C3 C4 H4 120.6 . . ?
C3 C4 C5 118.8(2) . . ?
C5 C4 H4 120.6 . . ?
C4 C5 H5 118.6 . . ?
C6 C5 C4 122.8(2) . . ?
C6 C5 H5 118.6 . . ?
C5 C6 H6 120.0 . . ?
C5 C6 C7 120.0(2) . . ?
C7 C6 H6 120.0 . . ?
C6 C7 C8 127.1(2) . . ?
C12 C7 C6 116.3(2) . . ?
C12 C7 C8 116.6(2) . . ?
C7 C8 H8 120.1 . . ?
C9 C8 C7 119.8(2) . . ?
C9 C8 H8 120.1 . . ?
C8 C9 H9 118.4 . . ?
C8 C9 C10 123.1(2) . . ?
C10 C9 H9 118.4 . . ?
C9 C10 H10 120.7 . . ?
C11 C10 C9 118.5(2) . . ?
C11 C10 H10 120.7 . . ?
C10 C11 C1 137.8(2) . . ?
C10 C11 C12 117.6(2) . . ?
C12 C11 C1 104.58(17) . . ?
C7 C12 C3 124.4(2) . . ?
C7 C12 C11 124.4(2) . . ?
C11 C12 C3 111.25(18) . . ?
C14 C13 N2 118.83(17) . . ?
C14 C13 C18 121.31(17) . . ?
C18 C13 N2 119.84(17) . . ?
C13 C14 C23 121.75(17) . . ?
C15 C14 C13 118.22(18) . . ?
C15 C14 C23 120.03(19) . . ?
C14 C15 H15 119.4 . . ?
C16 C15 C14 121.1(2) . . ?
C16 C15 H15 119.4 . . ?
C15 C16 H16 120.0 . . ?
C15 C16 C17 119.99(19) . . ?
C17 C16 H16 120.0 . . ?
C16 C17 H17 119.4 . . ?
C16 C17 C18 121.14(19) . . ?
C18 C17 H17 119.4 . . ?
C13 C18 C19 120.34(17) . . ?
C17 C18 C13 118.01(19) . . ?
C17 C18 C19 121.64(18) . . ?
C18 C19 H19 107.4 . . ?
C18 C19 C20 110.71(18) . . ?
C18 C19 C21 113.42(18) . . ?
C20 C19 H19 107.4 . . ?
C20 C19 C21 110.3(2) . . ?
C21 C19 H19 107.4 . . ?
C19 C20 H20A 109.5 . . ?
C19 C20 H20B 109.5 . . ?
C19 C20 H20C 109.5 . . ?
H20A C20 H20B 109.5 . . ?
H20A C20 H20C 109.5 . . ?
H20B C20 H20C 109.5 . . ?
C19 C21 H21A 109.5 . . ?
C19 C21 H21B 109.5 . . ?
C19 C21 H21C 109.5 . . ?
H21A C21 H21B 109.5 . . ?
H21A C21 H21C 109.5 . . ?
H21B C21 H21C 109.5 . . ?
H22A C22 H22B 109.5 . . ?
H22A C22 H22C 109.5 . . ?
H22B C22 H22C 109.5 . . ?
C23 C22 H22A 109.5 . . ?
C23 C22 H22B 109.5 . . ?
C23 C22 H22C 109.5 . . ?
C14 C23 C22 111.76(19) . . ?
C14 C23 H23 107.8 . . ?
C22 C23 H23 107.8 . . ?
C24 C23 C14 111.5(2) . . ?
C24 C23 C22 109.9(2) . . ?
C24 C23 H23 107.8 . . ?
C23 C24 H24A 109.5 . . ?
C23 C24 H24B 109.5 . . ?
C23 C24 H24C 109.5 . . ?
H24A C24 H24B 109.5 . . ?
H24A C24 H24C 109.5 . . ?
H24B C24 H24C 109.5 . . ?
C26 C25 N1 120.46(18) . . ?
C30 C25 N1 118.78(19) . . ?
C30 C25 C26 120.7(2) . . ?
C25 C26 C34 120.55(18) . . ?
C27 C26 C25 119.0(2) . . ?
C27 C26 C34 120.5(2) . . ?
C26 C27 H27 119.6 . . ?
C28 C27 C26 120.8(2) . . ?
C28 C27 H27 119.6 . . ?
C27 C28 H28 120.2 . . ?
C29 C28 C27 119.6(2) . . ?
C29 C28 H28 120.2 . . ?
C28 C29 H29 119.3 . . ?
C28 C29 C30 121.4(2) . . ?
C30 C29 H29 119.3 . . ?
C25 C30 C31 120.2(2) . . ?
C29 C30 C25 118.4(2) . . ?
C29 C30 C31 121.3(2) . . ?
C30 C31 H31 105.9 . . ?
C32 C31 C30 112.8(3) . . ?
C32 C31 H31 105.9 . . ?
C33 C31 C30 113.4(5) . . ?
C33 C31 H31 105.9 . . ?
C33 C31 C32 112.2(4) . . ?
C31 C32 H32A 109.5 . . ?
C31 C32 H32B 109.5 . . ?
C31 C32 H32C 109.5 . . ?
H32A C32 H32B 109.5 . . ?
H32A C32 H32C 109.5 . . ?
H32B C32 H32C 109.5 . . ?
C31 C33 H33A 109.5 . . ?
C31 C33 H33B 109.4 . . ?
C31 C33 H33C 109.5 . . ?
H33A C33 H33B 109.5 . . ?
H33A C33 H33C 109.5 . . ?
H33B C33 H33C 109.5 . . ?
C26 C34 H34 107.6 . . ?
C26 C34 C36 111.8(2) . . ?
C35 C34 C26 111.1(2) . . ?
C35 C34 H34 107.6 . . ?
C35 C34 C36 111.0(2) . . ?
C36 C34 H34 107.6 . . ?
C34 C35 H35A 109.5 . . ?
C34 C35 H35B 109.5 . . ?
C34 C35 H35C 109.5 . . ?
H35A C35 H35B 109.5 . . ?
H35A C35 H35C 109.5 . . ?
H35B C35 H35C 109.5 . . ?
C34 C36 H36A 109.5 . . ?
C34 C36 H36B 109.5 . . ?
C34 C36 H36C 109.5 . . ?
H36A C36 H36B 109.5 . . ?
H36A C36 H36C 109.5 . . ?
H36B C36 H36C 109.5 . . ?
N3 C37 H37 125.8 . . ?
N4 C37 N3 108.42(19) . . ?
N4 C37 H37 125.8 . . ?
N4 C38 H38 126.4 . . ?
C39 C38 N4 107.1(2) . . ?
C39 C38 H38 126.4 . . ?
N3 C39 H39 126.1 . . ?
C38 C39 N3 107.8(2) . . ?
C38 C39 H39 126.1 . . ?
N3 C40 C41 110.1(2) . . ?
N3 C40 C43 106.1(3) . . ?
C41 C40 C43 108.4(4) . . ?
C42 C40 N3 108.0(4) . . ?
C42 C40 C41 110.2(4) . . ?
C42 C40 C43 113.9(6) . . ?
C40 C41 H41A 109.5 . . ?
C40 C41 H41B 109.5 . . ?
C40 C41 H41C 109.5 . . ?
H41A C41 H41B 109.5 . . ?
H41A C41 H41C 109.5 . . ?
H41B C41 H41C 109.5 . . ?
C40 C42 H42A 109.5 . . ?
C40 C42 H42B 109.5 . . ?
C40 C42 H42C 109.5 . . ?
H42A C42 H42B 109.5 . . ?
H42A C42 H42C 109.5 . . ?
H42B C42 H42C 109.5 . . ?
C40 C43 H43A 109.5 . . ?
C40 C43 H43B 109.5 . . ?
C40 C43 H43C 109.5 . . ?
H43A C43 H43B 109.5 . . ?
H43A C43 H43C 109.5 . . ?
H43B C43 H43C 109.5 . . ?
N4 C44 C45 104.6(3) . . ?
N4 C44 C48 93.5(5) . . ?
C47 C44 N4 111.8(3) . . ?
C47 C44 C45 109.0(4) . . ?
C49 C44 N4 111.8(4) . . ?
C49 C44 C45 105.8(6) . . ?
C49 C44 C47 113.3(6) . . ?
C46 C44 N4 113.9(5) . . ?
C46 C44 C48 105.7(16) . . ?
C46 C44 C50 134.0(13) . . ?
C50 C44 N4 107.0(10) . . ?
C50 C44 C48 92(2) . . ?
C44 C45 H45A 109.5 . . ?
C44 C45 H45B 109.5 . . ?
C44 C45 H45C 109.5 . . ?
H45A C45 H45B 109.5 . . ?
H45A C45 H45C 109.5 . . ?
H45B C45 H45C 109.5 . . ?
C44 C47 H47A 109.5 . . ?
C44 C47 H47B 109.5 . . ?
C44 C47 H47C 109.5 . . ?
H47A C47 H47B 109.5 . . ?
H47A C47 H47C 109.5 . . ?
H47B C47 H47C 109.5 . . ?
C44 C49 H49A 109.5 . . ?
C44 C49 H49B 109.5 . . ?
C44 C49 H49C 109.5 . . ?
H49A C49 H49B 109.5 . . ?
H49A C49 H49C 109.5 . . ?
H49B C49 H49C 109.5 . . ?
C44 C46 H46A 109.5 . . ?
C44 C46 H46B 109.5 . . ?
C44 C46 H46C 109.5 . . ?
H46A C46 H46B 109.5 . . ?
H46A C46 H46C 109.5 . . ?
H46B C46 H46C 109.5 . . ?
C44 C48 H48A 109.5 . . ?
C44 C48 H48B 109.5 . . ?
C44 C48 H48C 109.5 . . ?
H48A C48 H48B 109.5 . . ?
H48A C48 H48C 109.5 . . ?
H48B C48 H48C 109.5 . . ?
C44 C50 H50A 109.5 . . ?
C44 C50 H50B 109.5 . . ?
C44 C50 H50C 109.5 . . ?
H50A C50 H50B 109.5 . . ?
H50A C50 H50C 109.5 . . ?
H50B C50 H50C 109.5 . . ?
N5 C51 C61 139.10(16) . . ?
C52 C51 N5 110.61(16) . . ?
C52 C51 C61 110.27(16) . . ?
N6 C52 C53 139.92(16) . . ?
C51 C52 N6 110.36(16) . . ?
C51 C52 C53 109.71(16) . . ?
C54 C53 C52 137.69(19) . . ?
C54 C53 C62 118.01(18) . . ?
C62 C53 C52 104.29(15) . . ?
C53 C54 H54 120.8 . . ?
C53 C54 C55 118.4(2) . . ?
C55 C54 H54 120.8 . . ?
C54 C55 H55 118.6 . . ?
C56 C55 C54 122.86(19) . . ?
C56 C55 H55 118.6 . . ?
C55 C56 H56 119.9 . . ?
C55 C56 C57 120.18(19) . . ?
C57 C56 H56 119.9 . . ?
C58 C57 C56 127.21(19) . . ?
C62 C57 C56 115.9(2) . . ?
C62 C57 C58 116.83(19) . . ?
C57 C58 H58 120.2 . . ?
C59 C58 C57 119.63(19) . . ?
C59 C58 H58 120.2 . . ?
C58 C59 H59 118.5 . . ?
C58 C59 C60 123.0(2) . . ?
C60 C59 H59 118.5 . . ?
C59 C60 H60 120.8 . . ?
C61 C60 C59 118.42(19) . . ?
C61 C60 H60 120.8 . . ?
C60 C61 C51 137.62(18) . . ?
C60 C61 C62 118.30(17) . . ?
C62 C61 C51 104.05(15) . . ?
C53 C62 C61 111.64(16) . . ?
C57 C62 C53 124.57(18) . . ?
C57 C62 C61 123.79(18) . . ?
C64 C63 N6 119.96(17) . . ?
C64 C63 C68 121.24(17) . . ?
C68 C63 N6 118.80(16) . . ?
C63 C64 C72 121.79(18) . . ?
C65 C64 C63 118.16(19) . . ?
C65 C64 C72 120.04(19) . . ?
C64 C65 H65 119.4 . . ?
C66 C65 C64 121.1(2) . . ?
C66 C65 H65 119.4 . . ?
C65 C66 H66 119.9 . . ?
C65 C66 C67 120.19(19) . . ?
C67 C66 H66 119.9 . . ?
C66 C67 H67 119.4 . . ?
C66 C67 C68 121.2(2) . . ?
C68 C67 H67 119.4 . . ?
C63 C68 C69 120.72(17) . . ?
C67 C68 C63 117.94(19) . . ?
C67 C68 C69 121.32(18) . . ?
C68 C69 H69 107.4 . . ?
C68 C69 C70 110.59(19) . . ?
C68 C69 C71 113.25(18) . . ?
C70 C69 H69 107.4 . . ?
C71 C69 H69 107.4 . . ?
C71 C69 C70 110.4(2) . . ?
C69 C70 H70A 109.5 . . ?
C69 C70 H70B 109.5 . . ?
C69 C70 H70C 109.5 . . ?
H70A C70 H70B 109.5 . . ?
H70A C70 H70C 109.5 . . ?
H70B C70 H70C 109.5 . . ?
C69 C71 H71A 109.5 . . ?
C69 C71 H71B 109.5 . . ?
C69 C71 H71C 109.5 . . ?
H71A C71 H71B 109.5 . . ?
H71A C71 H71C 109.5 . . ?
H71B C71 H71C 109.5 . . ?
C64 C72 H72 107.6 . . ?
C64 C72 C74 111.2(2) . . ?
C73 C72 C64 112.0(3) . . ?
C73 C72 H72 107.6 . . ?
C73 C72 C74 110.7(3) . . ?
C74 C72 H72 107.6 . . ?
C72 C73 H73A 109.5 . . ?
C72 C73 H73B 109.5 . . ?
C72 C73 H73C 109.5 . . ?
H73A C73 H73B 109.5 . . ?
H73A C73 H73C 109.5 . . ?
H73B C73 H73C 109.5 . . ?
C72 C74 H74A 109.5 . . ?
C72 C74 H74B 109.5 . . ?
C72 C74 H74C 109.5 . . ?
H74A C74 H74B 109.5 . . ?
H74A C74 H74C 109.5 . . ?
H74B C74 H74C 109.5 . . ?
C76 C75 N5 118.60(18) . . ?
C76 C75 C80 121.68(18) . . ?
C80 C75 N5 119.72(17) . . ?
C75 C76 C81 119.94(18) . . ?
C77 C76 C75 117.7(2) . . ?
C77 C76 C81 122.4(2) . . ?
C76 C77 H77 119.5 . . ?
C78 C77 C76 121.0(2) . . ?
C78 C77 H77 119.5 . . ?
C77 C78 H78 119.7 . . ?
C79 C78 C77 120.6(2) . . ?
C79 C78 H78 119.7 . . ?
C78 C79 H79 119.7 . . ?
C78 C79 C80 120.5(2) . . ?
C80 C79 H79 119.7 . . ?
C75 C80 C84 120.94(17) . . ?
C79 C80 C75 118.5(2) . . ?
C79 C80 C84 120.5(2) . . ?
C76 C81 H81 107.2 . . ?
C76 C81 C83 112.9(2) . . ?
C82 C81 C76 110.1(3) . . ?
C82 C81 H81 107.2 . . ?
C82 C81 C83 112.0(3) . . ?
C83 C81 H81 107.2 . . ?
C81 C82 H82A 109.5 . . ?
C81 C82 H82B 109.5 . . ?
C81 C82 H82C 109.5 . . ?
H82A C82 H82B 109.5 . . ?
H82A C82 H82C 109.5 . . ?
H82B C82 H82C 109.5 . . ?
C81 C83 H83A 109.5 . . ?
C81 C83 H83B 109.5 . . ?
C81 C83 H83C 109.5 . . ?
H83A C83 H83B 109.5 . . ?
H83A C83 H83C 109.5 . . ?
H83B C83 H83C 109.5 . . ?
C80 C84 C86 105.6(3) . . ?
C80 C84 H84 107.3 . . ?
C80 C84 H84A 102.7 . . ?
C80 C84 C88 111.6(3) . . ?
C86 C84 H84 102.8 . . ?
C87 C84 C80 120.1(4) . . ?
C87 C84 C86 110.8(6) . . ?
C87 C84 H84 108.9 . . ?
C85 C84 C80 122.4(4) . . ?
C85 C84 H84A 102.5 . . ?
C85 C84 C88 111.3(4) . . ?
C88 C84 H84A 103.7 . . ?
C84 C86 H86A 109.5 . . ?
C84 C86 H86B 109.5 . . ?
C84 C86 H86C 109.5 . . ?
H86A C86 H86B 109.5 . . ?
H86A C86 H86C 109.5 . . ?
H86B C86 H86C 109.5 . . ?
C84 C87 H87A 109.5 . . ?
C84 C87 H87B 109.5 . . ?
C84 C87 H87C 109.5 . . ?
H87A C87 H87B 109.5 . . ?
H87A C87 H87C 109.5 . . ?
H87B C87 H87C 109.5 . . ?
C84 C85 H85A 109.5 . . ?
C84 C85 H85B 109.5 . . ?
C84 C85 H85C 109.5 . . ?
H85A C85 H85B 109.5 . . ?
H85A C85 H85C 109.5 . . ?
H85B C85 H85C 109.5 . . ?
C84 C88 H88A 109.5 . . ?
C84 C88 H88B 109.5 . . ?
C84 C88 H88C 109.5 . . ?
H88A C88 H88B 109.5 . . ?
H88A C88 H88C 109.5 . . ?
H88B C88 H88C 109.5 . . ?
N7 C89 H89 125.6 . . ?
N8 C89 N7 108.87(19) . . ?
N8 C89 H89 125.6 . . ?
N8 C90 H90 126.0 . . ?
C91 C90 N8 108.0(2) . . ?
C91 C90 H90 126.0 . . ?
N7 C91 H91 126.2 . . ?
C90 C91 N7 107.5(2) . . ?
C90 C91 H91 126.2 . . ?
N8 C92 C93 105.8(3) . . ?
C94 C92 N8 110.8(3) . . ?
C94 C92 C93 111.1(5) . . ?
C94 C92 C95 113.2(4) . . ?
C95 C92 N8 108.8(2) . . ?
C95 C92 C93 106.7(4) . . ?
C92 C93 H93A 109.5 . . ?
C92 C93 H93B 109.5 . . ?
C92 C93 H93C 109.5 . . ?
H93A C93 H93B 109.5 . . ?
H93A C93 H93C 109.5 . . ?
H93B C93 H93C 109.5 . . ?
C92 C94 H94A 109.5 . . ?
C92 C94 H94B 109.5 . . ?
C92 C94 H94C 109.5 . . ?
H94A C94 H94B 109.5 . . ?
H94A C94 H94C 109.5 . . ?
H94B C94 H94C 109.5 . . ?
C92 C95 H95A 109.5 . . ?
C92 C95 H95B 109.5 . . ?
C92 C95 H95C 109.5 . . ?
H95A C95 H95B 109.5 . . ?
H95A C95 H95C 109.5 . . ?
H95B C95 H95C 109.5 . . ?
N7 C96 C97 104.1(4) . . ?
N7 C96 C100 109.6(3) . . ?
N7 C96 C102 107.0(5) . . ?
C99 C96 N7 105.4(3) . . ?
C99 C96 C97 109.0(6) . . ?
C101 C96 N7 109.5(3) . . ?
C101 C96 C97 110.1(5) . . ?
C101 C96 C99 117.7(6) . . ?
C98 C96 N7 115.3(4) . . ?
C98 C96 C100 108.3(6) . . ?
C98 C96 C102 111.5(9) . . ?
C102 C96 C100 104.6(7) . . ?
C96 C97 H97A 109.5 . . ?
C96 C97 H97B 109.5 . . ?
C96 C97 H97C 109.5 . . ?
H97A C97 H97B 109.5 . . ?
H97A C97 H97C 109.5 . . ?
H97B C97 H97C 109.5 . . ?
C96 C99 H99A 109.5 . . ?
C96 C99 H99B 109.5 . . ?
C96 C99 H99C 109.5 . . ?
H99A C99 H99B 109.5 . . ?
H99A C99 H99C 109.5 . . ?
H99B C99 H99C 109.5 . . ?
C96 C101 H10A 109.5 . . ?
C96 C101 H10B 109.5 . . ?
C96 C101 H10C 109.5 . . ?
H10A C101 H10B 109.5 . . ?
H10A C101 H10C 109.5 . . ?
H10B C101 H10C 109.5 . . ?
C96 C98 H98A 109.5 . . ?
C96 C98 H98B 109.5 . . ?
C96 C98 H98C 109.5 . . ?
H98A C98 H98B 109.5 . . ?
H98A C98 H98C 109.5 . . ?
H98B C98 H98C 109.5 . . ?
C96 C100 H10D 109.5 . . ?
C96 C100 H10E 109.5 . . ?
C96 C100 H10F 109.5 . . ?
H10D C100 H10E 109.5 . . ?
H10D C100 H10F 109.5 . . ?
H10E C100 H10F 109.5 . . ?
C96 C102 H10G 109.5 . . ?
C96 C102 H10H 109.5 . . ?
C96 C102 H10I 109.5 . . ?
H10G C102 H10H 109.5 . . ?
H10G C102 H10I 109.5 . . ?
H10H C102 H10I 109.5 . . ?
N10 C103 C113 139.47(17) . . ?
C104 C103 N10 109.92(17) . . ?
C104 C103 C113 110.17(17) . . ?
N9 C104 C105 139.33(16) . . ?
C103 C104 N9 110.81(17) . . ?
C103 C104 C105 109.53(17) . . ?
C106 C105 C104 137.17(19) . . ?
C106 C105 C114 117.95(19) . . ?
C114 C105 C104 104.79(16) . . ?
C105 C106 H106 120.8 . . ?
C105 C106 C107 118.4(2) . . ?
C107 C106 H106 120.8 . . ?
C106 C107 H107 118.3 . . ?
C108 C107 C106 123.4(2) . . ?
C108 C107 H107 118.3 . . ?
C107 C108 H108 120.2 . . ?
C107 C108 C109 119.7(2) . . ?
C109 C108 H108 120.2 . . ?
C108 C109 C110 127.2(2) . . ?
C114 C109 C108 116.4(2) . . ?
C114 C109 C110 116.4(2) . . ?
C109 C110 H110 120.1 . . ?
C111 C110 C109 119.7(2) . . ?
C111 C110 H110 120.1 . . ?
C110 C111 H111 118.5 . . ?
C110 C111 C112 123.0(2) . . ?
C112 C111 H111 118.5 . . ?
C111 C112 H112 120.6 . . ?
C113 C112 C111 118.8(2) . . ?
C113 C112 H112 120.6 . . ?
C112 C113 C103 138.10(19) . . ?
C112 C113 C114 117.65(19) . . ?
C114 C113 C103 104.24(16) . . ?
C109 C114 C105 124.23(19) . . ?
C109 C114 C113 124.44(19) . . ?
C113 C114 C105 111.26(17) . . ?
C116 C115 N9 119.37(18) . . ?
C120 C115 N9 119.10(17) . . ?
C120 C115 C116 121.52(17) . . ?
C115 C116 C124 120.33(19) . . ?
C117 C116 C115 118.1(2) . . ?
C117 C116 C124 121.5(2) . . ?
C116 C117 H117 119.5 . . ?
C118 C117 C116 121.1(2) . . ?
C118 C117 H117 119.5 . . ?
C117 C118 H118 119.9 . . ?
C117 C118 C119 120.19(18) . . ?
C119 C118 H118 119.9 . . ?
C118 C119 H119 119.5 . . ?
C118 C119 C120 120.9(2) . . ?
C120 C119 H119 119.5 . . ?
C115 C120 C121 120.86(16) . . ?
C119 C120 C115 118.07(18) . . ?
C119 C120 C121 121.07(19) . . ?
C120 C121 H121 107.4 . . ?
C120 C121 C122 112.95(18) . . ?
C122 C121 H121 107.4 . . ?
C123 C121 C120 110.79(19) . . ?
C123 C121 H121 107.4 . . ?
C123 C121 C122 110.6(2) . . ?
C121 C122 H12A 109.5 . . ?
C121 C122 H12B 109.5 . . ?
C121 C122 H12C 109.5 . . ?
H12A C122 H12B 109.5 . . ?
H12A C122 H12C 109.5 . . ?
H12B C122 H12C 109.5 . . ?
C121 C123 H12D 109.5 . . ?
C121 C123 H12E 109.5 . . ?
C121 C123 H12F 109.5 . . ?
H12D C123 H12E 109.5 . . ?
H12D C123 H12F 109.5 . . ?
H12E C123 H12F 109.5 . . ?
C116 C124 H124 106.5 . . ?
C125 C124 C116 113.1(2) . . ?
C125 C124 H124 106.5 . . ?
C126 C124 C116 110.9(3) . . ?
C126 C124 H124 106.5 . . ?
C126 C124 C125 112.9(3) . . ?
C124 C125 H12G 109.5 . . ?
C124 C125 H12H 109.5 . . ?
C124 C125 H12I 109.5 . . ?
H12G C125 H12H 109.5 . . ?
H12G C125 H12I 109.5 . . ?
H12H C125 H12I 109.5 . . ?
C124 C126 H12J 109.5 . . ?
C124 C126 H12K 109.5 . . ?
C124 C126 H12L 109.5 . . ?
H12J C126 H12K 109.5 . . ?
H12J C126 H12L 109.5 . . ?
H12K C126 H12L 109.5 . . ?
C128 C127 N10 119.13(18) . . ?
C128 C127 C132 121.47(17) . . ?
C132 C127 N10 119.37(18) . . ?
C127 C128 C136 120.97(19) . . ?
C129 C128 C127 118.2(2) . . ?
C129 C128 C136 120.9(2) . . ?
C128 C129 H129 119.5 . . ?
C130 C129 C128 121.1(2) . . ?
C130 C129 H129 119.5 . . ?
C129 C130 H130 119.8 . . ?
C129 C130 C131 120.5(2) . . ?
C131 C130 H130 119.8 . . ?
C130 C131 H131 119.5 . . ?
C130 C131 C132 121.0(2) . . ?
C132 C131 H131 119.5 . . ?
C127 C132 C133 122.30(17) . . ?
C131 C132 C127 117.7(2) . . ?
C131 C132 C133 119.9(2) . . ?
C132 C133 H133 107.5 . . ?
C132 C133 C134 110.9(2) . . ?
C132 C133 C135 112.9(2) . . ?
C134 C133 H133 107.5 . . ?
C134 C133 C135 110.2(2) . . ?
C135 C133 H133 107.5 . . ?
C133 C134 H13A 109.5 . . ?
C133 C134 H13B 109.5 . . ?
C133 C134 H13C 109.5 . . ?
H13A C134 H13B 109.5 . . ?
H13A C134 H13C 109.5 . . ?
H13B C134 H13C 109.5 . . ?
C133 C135 H13D 109.5 . . ?
C133 C135 H13E 109.5 . . ?
C133 C135 H13F 109.5 . . ?
H13D C135 H13E 109.5 . . ?
H13D C135 H13F 109.5 . . ?
H13E C135 H13F 109.5 . . ?
C128 C136 H136 107.4 . . ?
C128 C136 C138 114.0(2) . . ?
C137 C136 C128 110.8(2) . . ?
C137 C136 H136 107.4 . . ?
C137 C136 C138 109.6(3) . . ?
C138 C136 H136 107.4 . . ?
C136 C137 H13G 109.5 . . ?
C136 C137 H13H 109.5 . . ?
C136 C137 H13I 109.5 . . ?
H13G C137 H13H 109.5 . . ?
H13G C137 H13I 109.5 . . ?
H13H C137 H13I 109.5 . . ?
C136 C138 H13J 109.5 . . ?
C136 C138 H13K 109.5 . . ?
C136 C138 H13L 109.5 . . ?
H13J C138 H13K 109.5 . . ?
H13J C138 H13L 109.5 . . ?
H13K C138 H13L 109.5 . . ?
N11 C139 H139 125.5 . . ?
N12 C139 N11 109.06(19) . . ?
N12 C139 H139 125.5 . . ?
N12 C140 H140 125.9 . . ?
C141 C140 N12 108.1(2) . . ?
C141 C140 H140 125.9 . . ?
N11 C141 H141 126.2 . . ?
C140 C141 N11 107.6(3) . . ?
C140 C141 H141 126.2 . . ?
N11 C142 C143 106.9(2) . . ?
N11 C142 C145 110.0(2) . . ?
C144 C142 N11 108.16(19) . . ?
C144 C142 C143 108.9(2) . . ?
C144 C142 C145 112.2(2) . . ?
C145 C142 C143 110.5(3) . . ?
C142 C143 H14A 109.5 . . ?
C142 C143 H14B 109.5 . . ?
C142 C143 H14C 109.5 . . ?
H14A C143 H14B 109.5 . . ?
H14A C143 H14C 109.5 . . ?
H14B C143 H14C 109.5 . . ?
C142 C144 H14D 109.5 . . ?
C142 C144 H14E 109.5 . . ?
C142 C144 H14F 109.5 . . ?
H14D C144 H14E 109.5 . . ?
H14D C144 H14F 109.5 . . ?
H14E C144 H14F 109.5 . . ?
C142 C145 H14G 109.5 . . ?
C142 C145 H14H 109.5 . . ?
C142 C145 H14I 109.5 . . ?
H14G C145 H14H 109.5 . . ?
H14G C145 H14I 109.5 . . ?
H14H C145 H14I 109.5 . . ?
N12 C146 C147 106.4(3) . . ?
N12 C146 C150 114.5(4) . . ?
N12 C146 C152 111.8(6) . . ?
C149 C146 N12 105.0(2) . . ?
C149 C146 C147 110.2(3) . . ?
C151 C146 N12 106.9(2) . . ?
C151 C146 C147 111.6(3) . . ?
C151 C146 C149 116.0(4) . . ?
C148 C146 N12 120.3(6) . . ?
C148 C146 C150 99.7(8) . . ?
C148 C146 C152 109.4(9) . . ?
C152 C146 C150 98.4(9) . . ?
C146 C147 H14J 109.5 . . ?
C146 C147 H14K 109.5 . . ?
C146 C147 H14L 109.5 . . ?
H14J C147 H14K 109.5 . . ?
H14J C147 H14L 109.5 . . ?
H14K C147 H14L 109.5 . . ?
C146 C149 H14M 109.5 . . ?
C146 C149 H14N 109.5 . . ?
C146 C149 H14O 109.5 . . ?
H14M C149 H14N 109.5 . . ?
H14M C149 H14O 109.5 . . ?
H14N C149 H14O 109.5 . . ?
C146 C151 H15A 109.5 . . ?
C146 C151 H15B 109.5 . . ?
C146 C151 H15C 109.5 . . ?
H15A C151 H15B 109.5 . . ?
H15A C151 H15C 109.5 . . ?
H15B C151 H15C 109.5 . . ?
C146 C150 H15D 109.5 . . ?
C146 C150 H15E 109.5 . . ?
C146 C150 H15F 109.5 . . ?
H15D C150 H15E 109.5 . . ?
H15D C150 H15F 109.5 . . ?
H15E C150 H15F 109.5 . . ?
C146 C148 H14P 109.5 . . ?
C146 C148 H14Q 109.5 . . ?
C146 C148 H14R 109.5 . . ?
H14P C148 H14Q 109.5 . . ?
H14P C148 H14R 109.5 . . ?
H14Q C148 H14R 109.5 . . ?
C146 C152 H15G 109.5 . . ?
C146 C152 H15H 109.5 . . ?
C146 C152 H15I 109.5 . . ?
H15G C152 H15H 109.5 . . ?
H15G C152 H15I 109.5 . . ?
H15H C152 H15I 109.5 . . ?
H15J C153 H15K 109.5 . . ?
H15J C153 H15L 109.5 . . ?
H15K C153 H15L 109.5 . . ?
C154 C153 H15J 109.5 . . ?
C154 C153 H15K 109.5 . . ?
C154 C153 H15L 109.5 . . ?
C155 C154 C153 122.3(4) . . ?
C155 C154 C159 117.2(3) . . ?
C159 C154 C153 120.5(3) . . ?
C154 C155 H155 119.4 . . ?
C156 C155 C154 121.3(3) . . ?
C156 C155 H155 119.4 . . ?
C155 C156 H156 119.1 . . ?
C157 C156 C155 121.8(3) . . ?
C157 C156 H156 119.1 . . ?
C156 C157 H157 121.4 . . ?
C156 C157 C158 117.1(4) . . ?
C158 C157 H157 121.4 . . ?
C157 C158 H158 118.5 . . ?
C157 C158 C159 123.0(4) . . ?
C159 C158 H158 118.5 . . ?
C154 C159 H159 120.2 . . ?
C158 C159 C154 119.5(3) . . ?
C158 C159 H159 120.2 . . ?
H16A C160 H16B 109.5 . . ?
H16A C160 H16C 109.5 . . ?
H16B C160 H16C 109.5 . . ?
C161 C160 H16A 109.5 . . ?
C161 C160 H16B 109.5 . . ?
C161 C160 H16C 109.5 . . ?
C160 C161 C166 107.5(8) . . ?
C162 C161 C160 131.1(8) . . ?
C162 C161 C166 120.5(6) . . ?
C161 C162 H162 120.5 . . ?
C161 C162 C163 118.9(5) . . ?
C163 C162 H162 120.5 . . ?
C162 C163 H163 119.7 . . ?
C164 C163 C162 120.6(8) . . ?
C164 C163 H163 119.7 . . ?
C163 C164 H164 121.9 . . ?
C163 C164 C165 116.2(9) . . ?
C165 C164 H164 121.9 . . ?
C164 C165 H165 113.1 . . ?
C166 C165 C164 133.8(7) . . ?
C166 C165 H165 113.1 . . ?
C161 C166 H166 125.0 . . ?
C165 C166 C161 109.9(6) . . ?
C165 C166 H166 125.0 . . ?
N2 B1 N1 101.72(16) . . ?
O1 B1 N1 129.22(19) . . ?
O1 B1 N2 129.07(18) . . ?
N5 B2 N6 101.49(15) . . ?
O2 B2 N5 128.59(17) . . ?
O2 B2 N6 129.92(17) . . ?
N9 B3 N10 101.90(16) . . ?
O3 B3 N9 128.96(18) . . ?
O3 B3 N10 129.12(18) . . ?

loop_
_geom_bond_atom_site_label_1
_geom_bond_atom_site_label_2
_geom_bond_distance
_geom_bond_site_symmetry_2
_geom_bond_publ_flag
N1 C1 1.378(3) . ?
N1 C25 1.423(3) . ?
N1 B1 1.505(3) . ?
N2 C2 1.386(2) . ?
N2 C13 1.429(2) . ?
N2 B1 1.499(3) . ?
N3 C37 1.332(3) . ?
N3 C39 1.380(3) . ?
N3 C40 1.492(4) . ?
N4 C37 1.332(3) . ?
N4 C38 1.385(3) . ?
N4 C44 1.499(3) . ?
N5 C51 1.380(2) . ?
N5 C75 1.422(2) . ?
N5 B2 1.503(3) . ?
N6 C52 1.379(2) . ?
N6 C63 1.426(2) . ?
N6 B2 1.510(2) . ?
N7 C89 1.337(3) . ?
N7 C91 1.374(3) . ?
N7 C96 1.490(3) . ?
N8 C89 1.322(3) . ?
N8 C90 1.378(4) . ?
N8 C92 1.501(3) . ?
N9 C104 1.377(3) . ?
N9 C115 1.427(2) . ?
N9 B3 1.498(3) . ?
N10 C103 1.382(3) . ?
N10 C127 1.427(2) . ?
N10 B3 1.504(3) . ?
N11 C139 1.332(3) . ?
N11 C141 1.376(3) . ?
N11 C142 1.500(3) . ?
N12 C139 1.332(3) . ?
N12 C140 1.380(4) . ?
N12 C146 1.496(3) . ?
O1 B1 1.293(3) . ?
O2 B2 1.291(3) . ?
O3 B3 1.288(3) . ?
C1 C2 1.367(3) . ?
C1 C11 1.453(3) . ?
C2 C3 1.451(3) . ?
C3 C4 1.366(3) . ?
C3 C12 1.430(3) . ?
C4 H4 0.9500 . ?
C4 C5 1.427(3) . ?
C5 H5 0.9500 . ?
C5 C6 1.369(4) . ?
C6 H6 0.9500 . ?
C6 C7 1.419(4) . ?
C7 C8 1.423(3) . ?
C7 C12 1.389(3) . ?
C8 H8 0.9500 . ?
C8 C9 1.363(4) . ?
C9 H9 0.9500 . ?
C9 C10 1.426(4) . ?
C10 H10 0.9500 . ?
C10 C11 1.381(3) . ?
C11 C12 1.425(3) . ?
C13 C14 1.400(3) . ?
C13 C18 1.403(3) . ?
C14 C15 1.395(3) . ?
C14 C23 1.517(3) . ?
C15 H15 0.9500 . ?
C15 C16 1.378(3) . ?
C16 H16 0.9500 . ?
C16 C17 1.379(3) . ?
C17 H17 0.9500 . ?
C17 C18 1.399(3) . ?
C18 C19 1.518(3) . ?
C19 H19 1.0000 . ?
C19 C20 1.523(3) . ?
C19 C21 1.529(3) . ?
C20 H20A 0.9800 . ?
C20 H20B 0.9800 . ?
C20 H20C 0.9800 . ?
C21 H21A 0.9800 . ?
C21 H21B 0.9800 . ?
C21 H21C 0.9800 . ?
C22 H22A 0.9800 . ?
C22 H22B 0.9800 . ?
C22 H22C 0.9800 . ?
C22 C23 1.541(4) . ?
C23 H23 1.0000 . ?
C23 C24 1.515(4) . ?
C24 H24A 0.9800 . ?
C24 H24B 0.9800 . ?
C24 H24C 0.9800 . ?
C25 C26 1.397(3) . ?
C25 C30 1.396(3) . ?
C26 C27 1.389(3) . ?
C26 C34 1.522(3) . ?
C27 H27 0.9500 . ?
C27 C28 1.381(4) . ?
C28 H28 0.9500 . ?
C28 C29 1.376(4) . ?
C29 H29 0.9500 . ?
C29 C30 1.393(4) . ?
C30 C31 1.525(5) . ?
C31 H31 1.0000 . ?
C31 C32 1.481(7) . ?
C31 C33 1.429(8) . ?
C32 H32A 0.9800 . ?
C32 H32B 0.9800 . ?
C32 H32C 0.9800 . ?
C33 H33A 0.9801 . ?
C33 H33B 0.9800 . ?
C33 H33C 0.9799 . ?
C34 H34 1.0000 . ?
C34 C35 1.517(4) . ?
C34 C36 1.528(4) . ?
C35 H35A 0.9800 . ?
C35 H35B 0.9800 . ?
C35 H35C 0.9800 . ?
C36 H36A 0.9800 . ?
C36 H36B 0.9800 . ?
C36 H36C 0.9800 . ?
C37 H37 0.9500 . ?
C38 H38 0.9500 . ?
C38 C39 1.331(4) . ?
C39 H39 0.9500 . ?
C40 C41 1.503(4) . ?
C40 C42 1.472(8) . ?
C40 C43 1.530(8) . ?
C41 H41A 0.9800 . ?
C41 H41B 0.9800 . ?
C41 H41C 0.9800 . ?
C42 H42A 0.9800 . ?
C42 H42B 0.9800 . ?
C42 H42C 0.9800 . ?
C43 H43A 0.9800 . ?
C43 H43B 0.9800 . ?
C43 H43C 0.9800 . ?
C44 C45 1.616(6) . ?
C44 C47 1.481(6) . ?
C44 C49 1.477(8) . ?
C44 C46 1.285(12) . ?
C44 C48 1.817(17) . ?
C44 C50 1.49(3) . ?
C45 H45A 0.9800 . ?
C45 H45B 0.9800 . ?
C45 H45C 0.9800 . ?
C47 H47A 0.9800 . ?
C47 H47B 0.9800 . ?
C47 H47C 0.9800 . ?
C49 H49A 0.9800 . ?
C49 H49B 0.9800 . ?
C49 H49C 0.9800 . ?
C46 H46A 0.9800 . ?
C46 H46B 0.9800 . ?
C46 H46C 0.9800 . ?
C48 H48A 0.9800 . ?
C48 H48B 0.9800 . ?
C48 H48C 0.9800 . ?
C50 H50A 0.9800 . ?
C50 H50B 0.9800 . ?
C50 H50C 0.9800 . ?
C51 C52 1.367(2) . ?
C51 C61 1.455(3) . ?
C52 C53 1.460(3) . ?
C53 C54 1.375(3) . ?
C53 C62 1.426(3) . ?
C54 H54 0.9500 . ?
C54 C55 1.428(3) . ?
C55 H55 0.9500 . ?
C55 C56 1.364(4) . ?
C56 H56 0.9500 . ?
C56 C57 1.432(3) . ?
C57 C58 1.424(3) . ?
C57 C62 1.386(3) . ?
C58 H58 0.9500 . ?
C58 C59 1.373(3) . ?
C59 H59 0.9500 . ?
C59 C60 1.425(3) . ?
C60 H60 0.9500 . ?
C60 C61 1.372(3) . ?
C61 C62 1.431(3) . ?
C63 C64 1.399(3) . ?
C63 C68 1.404(3) . ?
C64 C65 1.396(3) . ?
C64 C72 1.519(3) . ?
C65 H65 0.9500 . ?
C65 C66 1.370(4) . ?
C66 H66 0.9500 . ?
C66 C67 1.377(3) . ?
C67 H67 0.9500 . ?
C67 C68 1.394(3) . ?
C68 C69 1.518(3) . ?
C69 H69 1.0000 . ?
C69 C70 1.525(3) . ?
C69 C71 1.521(3) . ?
C70 H70A 0.9800 . ?
C70 H70B 0.9800 . ?
C70 H70C 0.9800 . ?
C71 H71A 0.9800 . ?
C71 H71B 0.9800 . ?
C71 H71C 0.9800 . ?
C72 H72 1.0000 . ?
C72 C73 1.517(5) . ?
C72 C74 1.535(4) . ?
C73 H73A 0.9800 . ?
C73 H73B 0.9800 . ?
C73 H73C 0.9800 . ?
C74 H74A 0.9800 . ?
C74 H74B 0.9800 . ?
C74 H74C 0.9800 . ?
C75 C76 1.399(3) . ?
C75 C80 1.402(3) . ?
C76 C77 1.390(3) . ?
C76 C81 1.524(4) . ?
C77 H77 0.9500 . ?
C77 C78 1.389(4) . ?
C78 H78 0.9500 . ?
C78 C79 1.368(4) . ?
C79 H79 0.9500 . ?
C79 C80 1.391(3) . ?
C80 C84 1.506(3) . ?
C81 H81 1.0000 . ?
C81 C82 1.511(5) . ?
C81 C83 1.530(4) . ?
C82 H82A 0.9800 . ?
C82 H82B 0.9800 . ?
C82 H82C 0.9800 . ?
C83 H83A 0.9800 . ?
C83 H83B 0.9800 . ?
C83 H83C 0.9800 . ?
C84 C86 1.638(6) . ?
C84 C87 1.386(7) . ?
C84 H84 0.9307 . ?
C84 C85 1.377(5) . ?
C84 H84A 0.9997 . ?
C84 C88 1.601(6) . ?
C86 H86A 0.9800 . ?
C86 H86B 0.9800 . ?
C86 H86C 0.9800 . ?
C87 H87A 0.9800 . ?
C87 H87B 0.9800 . ?
C87 H87C 0.9800 . ?
C85 H85A 0.9800 . ?
C85 H85B 0.9800 . ?
C85 H85C 0.9800 . ?
C88 H88A 0.9800 . ?
C88 H88B 0.9800 . ?
C88 H88C 0.9800 . ?
C89 H89 0.9500 . ?
C90 H90 0.9500 . ?
C90 C91 1.323(5) . ?
C91 H91 0.9500 . ?
C92 C93 1.526(7) . ?
C92 C94 1.479(5) . ?
C92 C95 1.485(5) . ?
C93 H93A 0.9800 . ?
C93 H93B 0.9800 . ?
C93 H93C 0.9800 . ?
C94 H94A 0.9800 . ?
C94 H94B 0.9800 . ?
C94 H94C 0.9800 . ?
C95 H95A 0.9800 . ?
C95 H95B 0.9800 . ?
C95 H95C 0.9800 . ?
C96 C97 1.553(7) . ?
C96 C99 1.484(6) . ?
C96 C101 1.453(8) . ?
C96 C98 1.473(8) . ?
C96 C100 1.567(6) . ?
C96 C102 1.545(13) . ?
C97 H97A 0.9800 . ?
C97 H97B 0.9800 . ?
C97 H97C 0.9800 . ?
C99 H99A 0.9800 . ?
C99 H99B 0.9800 . ?
C99 H99C 0.9800 . ?
C101 H10A 0.9800 . ?
C101 H10B 0.9800 . ?
C101 H10C 0.9800 . ?
C98 H98A 0.9800 . ?
C98 H98B 0.9800 . ?
C98 H98C 0.9800 . ?
C100 H10D 0.9800 . ?
C100 H10E 0.9800 . ?
C100 H10F 0.9800 . ?
C102 H10G 0.9800 . ?
C102 H10H 0.9800 . ?
C102 H10I 0.9800 . ?
C103 C104 1.371(3) . ?
C103 C113 1.453(3) . ?
C104 C105 1.448(3) . ?
C105 C106 1.372(3) . ?
C105 C114 1.428(3) . ?
C106 H106 0.9500 . ?
C106 C107 1.422(3) . ?
C107 H107 0.9500 . ?
C107 C108 1.364(4) . ?
C108 H108 0.9500 . ?
C108 C109 1.424(3) . ?
C109 C110 1.425(3) . ?
C109 C114 1.387(3) . ?
C110 H110 0.9500 . ?
C110 C111 1.369(4) . ?
C111 H111 0.9500 . ?
C111 C112 1.420(3) . ?
C112 H112 0.9500 . ?
C112 C113 1.376(3) . ?
C113 C114 1.426(3) . ?
C115 C116 1.401(3) . ?
C115 C120 1.399(3) . ?
C116 C117 1.397(3) . ?
C116 C124 1.523(4) . ?
C117 H117 0.9500 . ?
C117 C118 1.369(4) . ?
C118 H118 0.9500 . ?
C118 C119 1.386(3) . ?
C119 H119 0.9500 . ?
C119 C120 1.393(3) . ?
C120 C121 1.525(3) . ?
C121 H121 1.0000 . ?
C121 C122 1.526(3) . ?
C121 C123 1.519(4) . ?
C122 H12A 0.9800 . ?
C122 H12B 0.9800 . ?
C122 H12C 0.9800 . ?
C123 H12D 0.9800 . ?
C123 H12E 0.9800 . ?
C123 H12F 0.9800 . ?
C124 H124 1.0000 . ?
C124 C125 1.513(4) . ?
C124 C126 1.480(6) . ?
C125 H12G 0.9800 . ?
C125 H12H 0.9800 . ?
C125 H12I 0.9800 . ?
C126 H12J 0.9800 . ?
C126 H12K 0.9800 . ?
C126 H12L 0.9800 . ?
C127 C128 1.405(3) . ?
C127 C132 1.408(3) . ?
C128 C129 1.389(3) . ?
C128 C136 1.523(3) . ?
C129 H129 0.9500 . ?
C129 C130 1.376(4) . ?
C130 H130 0.9500 . ?
C130 C131 1.379(4) . ?
C131 H131 0.9500 . ?
C131 C132 1.396(3) . ?
C132 C133 1.516(3) . ?
C133 H133 1.0000 . ?
C133 C134 1.517(4) . ?
C133 C135 1.526(4) . ?
C134 H13A 0.9800 . ?
C134 H13B 0.9800 . ?
C134 H13C 0.9800 . ?
C135 H13D 0.9800 . ?
C135 H13E 0.9800 . ?
C135 H13F 0.9800 . ?
C136 H136 1.0000 . ?
C136 C137 1.510(5) . ?
C136 C138 1.524(4) . ?
C137 H13G 0.9800 . ?
C137 H13H 0.9800 . ?
C137 H13I 0.9800 . ?
C138 H13J 0.9800 . ?
C138 H13K 0.9800 . ?
C138 H13L 0.9800 . ?
C139 H139 0.9500 . ?
C140 H140 0.9500 . ?
C140 C141 1.324(5) . ?
C141 H141 0.9500 . ?
C142 C143 1.533(4) . ?
C142 C144 1.493(4) . ?
C142 C145 1.505(4) . ?
C143 H14A 0.9800 . ?
C143 H14B 0.9800 . ?
C143 H14C 0.9800 . ?
C144 H14D 0.9800 . ?
C144 H14E 0.9800 . ?
C144 H14F 0.9800 . ?
C145 H14G 0.9800 . ?
C145 H14H 0.9800 . ?
C145 H14I 0.9800 . ?
C146 C147 1.529(4) . ?
C146 C149 1.487(5) . ?
C146 C151 1.475(4) . ?
C146 C150 1.705(12) . ?
C146 C148 1.496(12) . ?
C146 C152 1.569(12) . ?
C147 H14J 0.9800 . ?
C147 H14K 0.9800 . ?
C147 H14L 0.9800 . ?
C149 H14M 0.9800 . ?
C149 H14N 0.9800 . ?
C149 H14O 0.9800 . ?
C151 H15A 0.9800 . ?
C151 H15B 0.9800 . ?
C151 H15C 0.9800 . ?
C150 H15D 0.9800 . ?
C150 H15E 0.9800 . ?
C150 H15F 0.9800 . ?
C148 H14P 0.9800 . ?
C148 H14Q 0.9800 . ?
C148 H14R 0.9800 . ?
C152 H15G 0.9800 . ?
C152 H15H 0.9800 . ?
C152 H15I 0.9800 . ?
C153 H15J 0.9800 . ?
C153 H15K 0.9800 . ?
C153 H15L 0.9800 . ?
C153 C154 1.474(5) . ?
C154 C155 1.379(4) . ?
C154 C159 1.386(5) . ?
C155 H155 0.9500 . ?
C155 C156 1.372(5) . ?
C156 H156 0.9500 . ?
C156 C157 1.355(6) . ?
C157 H157 0.9500 . ?
C157 C158 1.357(6) . ?
C158 H158 0.9500 . ?
C158 C159 1.381(6) . ?
C159 H159 0.9500 . ?
C160 H16A 0.9800 . ?
C160 H16B 0.9800 . ?
C160 H16C 0.9800 . ?
C160 C161 1.421(8) . ?
C161 C162 1.351(8) . ?
C161 C166 1.476(10) . ?
C162 H162 0.9500 . ?
C162 C163 1.455(8) . ?
C163 H163 0.9500 . ?
C163 C164 1.263(9) . ?
C164 H164 0.9500 . ?
C164 C165 1.347(12) . ?
C165 H165 0.9500 . ?
C165 C166 1.288(10) . ?
C166 H166 0.9500 . ?
